data_7006279
loop_
_publ_author_name
'Raabe, Ines'
'R\"ohr, Caroline'
'Krossing, Ingo'

_publ_section_title
;
 Exploring the chemistry of free CI3+: reactions with the weak Lewis
 bases PX3 (X = Cl-I), AsI3 and Et2O.
;
_journal_issue 46
_journal_name_full 'Dalton transactions (Cambridge, England : 2003)'
_journal_page_first 5376
_journal_page_last 5386
_journal_paper_doi 10.1039/b711639j
_journal_year 2007
_chemical_formula_sum 'C17 Al Br3 F36 I3 O4 P'
_chemical_formula_weight 1630.55
_chemical_name_systematic
;
?
;
_space_group_IT_number 13
_symmetry_cell_setting orthorhombic
_symmetry_space_group_name_Hall '-P 2yac'
_symmetry_space_group_name_H-M 'P 1 2/n 1'
_atom_sites_solution_primary direct
_atom_sites_solution_secondary difmap
_audit_creation_method SHELXL-97
_cell_angle_alpha 90.00
_cell_angle_beta 90.00(3)
_cell_angle_gamma 90.00
_cell_formula_units_Z 6
_cell_length_a 13.920(3)
_cell_length_b 30.035(6)
_cell_length_c 13.924(3)
_cell_measurement_reflns_used 17862
_cell_measurement_temperature 100(2)
_cell_measurement_theta_max 30.59
_cell_measurement_theta_min 0.68
_cell_volume 5821(2)
_computing_cell_refinement 'Bruker SMART'
_computing_data_collection 'Bruker SMART'
_computing_data_reduction 'Bruker SAINT'
_computing_molecular_graphics '<i>Diamond 3.1</i> (Crystal Impact, 2006)'
_computing_publication_material '<i>SHELXL-97</i> (Sheldrick, 1997)'
_computing_structure_refinement '<i>SHELXL-97</i> (Sheldrick, 1997)'
_computing_structure_solution '<i>SHELXS-97</i> (Sheldrick, 1990)'
_diffrn_ambient_temperature 100(2)
_diffrn_measured_fraction_theta_full 0.997
_diffrn_measured_fraction_theta_max 0.997
_diffrn_measurement_device_type 'Bruker APEX II'
_diffrn_measurement_method \f-scans
_diffrn_radiation_monochromator graphite
_diffrn_radiation_source 'fine-focus sealed tube'
_diffrn_radiation_type MoK\a
_diffrn_radiation_wavelength 0.71073
_diffrn_reflns_av_R_equivalents 0.0950
_diffrn_reflns_av_sigmaI/netI 0.0606
_diffrn_reflns_limit_h_max 19
_diffrn_reflns_limit_h_min -19
_diffrn_reflns_limit_k_max 42
_diffrn_reflns_limit_k_min -41
_diffrn_reflns_limit_l_max 19
_diffrn_reflns_limit_l_min -19
_diffrn_reflns_number 169707
_diffrn_reflns_theta_full 30.59
_diffrn_reflns_theta_max 30.59
_diffrn_reflns_theta_min 0.68
_diffrn_standards_decay_% -
_diffrn_standards_interval_count -
_diffrn_standards_interval_time -
_diffrn_standards_number -
_exptl_absorpt_coefficient_mu 5.773
_exptl_absorpt_correction_T_max 0.561
_exptl_absorpt_correction_T_min 0.505
_exptl_absorpt_correction_type multi-scan
_exptl_crystal_colour orange
_exptl_crystal_density_diffrn 2.791
_exptl_crystal_density_method 'not measured'
_exptl_crystal_description plate
_exptl_crystal_F_000 4500
_exptl_crystal_size_max 0.2
_exptl_crystal_size_mid 0.1
_exptl_crystal_size_min 0.1
_refine_diff_density_max 2.366
_refine_diff_density_min -3.305
_refine_diff_density_rms 0.415
_refine_ls_extinction_method none
_refine_ls_goodness_of_fit_ref 1.023
_refine_ls_matrix_type full
_refine_ls_number_parameters 967
_refine_ls_number_reflns 17862
_refine_ls_number_restraints 0
_refine_ls_restrained_S_all 1.023
_refine_ls_R_factor_all 0.1387
_refine_ls_R_factor_gt 0.0697
_refine_ls_shift/su_max 0.535
_refine_ls_shift/su_mean 0.026
_refine_ls_structure_factor_coef Fsqd
_refine_ls_weighting_details 'calc w=1/[\s^2^(Fo^2^)+(0.1096P)^2^+47.4508P] where P=(Fo^2^+2Fc^2^)/3'
_refine_ls_weighting_scheme calc
_refine_ls_wR_factor_gt 0.1841
_refine_ls_wR_factor_ref 0.2294
_reflns_number_gt 9712
_reflns_number_total 17862
_reflns_threshold_expression >2sigma(I)
_cod_data_source_file b711639j.txt
_cod_data_source_block p2n
_cod_depositor_comments
;
The following automatic conversions were performed:
'_symmetry_cell_setting' value 'Orthorhombic' changed to 'orthorhombic'
according to '/home/saulius/struct/CIF-dictionaries/cif_core.dic'
dictionary named 'cif_core.dic' version 2.4.1 from 2010-06-29.

Automatic conversion script
Id: cif_fix_enum 1527 2010-12-29 10:47:43Z saulius 
;
_cod_original_sg_symbol_H-M ' P 2/n'
_cod_database_code 7006279

loop_
_symmetry_equiv_pos_as_xyz
'x, y, z'
'-x+1/2, y, -z+1/2'
'-x, -y, -z'
'x-1/2, -y, z-1/2'

loop_
_atom_site_label
_atom_site_type_symbol
_atom_site_fract_x
_atom_site_fract_y
_atom_site_fract_z
_atom_site_U_iso_or_equiv
_atom_site_adp_type
_atom_site_occupancy
_atom_site_symmetry_multiplicity
_atom_site_calc_flag
_atom_site_refinement_flags
_atom_site_disorder_assembly
_atom_site_disorder_group
I1 I 2.2500 -0.201937(8) -2.7500 0.02901(6) Uani 1 2 d S . .
I4 I 1.75130(3) 0.534435(8) -2.239128(18) 0.01908(6) Uani 0.50 1 d P . .
I7 I 2.2500 0.131079(9) -2.7500 0.03067(6) Uani 1 2 d S . .
I2 I 2.41841(3) -0.116974(15) -2.67440(3) 0.03959(11) Uani 0.50 1 d P . .
I3 I 2.32568(3) -0.116999(15) -2.91845(3) 0.03958(11) Uani 0.50 1 d P . .
I5 I 1.68378(3) 0.448899(14) -2.42230(3) 0.03963(11) Uani 0.50 1 d P . .
I6 I 1.92052(3) 0.448750(15) -2.31740(3) 0.04012(11) Uani 0.50 1 d P . .
I8 I 2.41700(3) 0.216296(16) -2.82870(3) 0.04052(11) Uani 0.50 1 d P . .
I9 I 2.17212(3) 0.215684(15) -2.91607(2) 0.03765(11) Uani 0.50 1 d P . .
Br2 Br 2.41840(4) -0.11671(2) -2.67443(5) 0.04109(18) Uani 0.50 1 d P . .
Br3 Br 2.32567(5) -0.11668(2) -2.91836(4) 0.04114(18) Uani 0.50 1 d P . .
Br5 Br 1.68382(5) 0.44886(2) -2.42234(4) 0.03959(17) Uani 0.50 1 d P . .
Br6 Br 1.92488(4) 0.44911(2) -2.31448(5) 0.03793(17) Uani 0.50 1 d P . .
Br8 Br 2.41709(4) 0.21663(3) -2.82884(5) 0.04224(19) Uani 0.50 1 d P . .
Br9 Br 2.16968(5) 0.21782(3) -2.91836(4) 0.0462(2) Uani 0.50 1 d P . .
Br1 Br 2.2500 -0.031364(14) -2.7500 0.03971(12) Uani 1 2 d S . .
Br4 Br 1.7500 0.363801(14) -2.2500 0.04599(14) Uani 1 2 d S . .
Br7 Br 2.25146(6) 0.301648(13) -2.73902(3) 0.02718(11) Uani 0.50 1 d P . .
Al1 Al 2.2500 -0.00006(4) -2.2500 0.0198(2) Uani 1 2 d S . .
Al2 Al 2.7500 0.33308(4) -1.7500 0.0198(2) Uani 1 2 d S . .
Al3 Al 2.2500 0.33303(4) -2.2500 0.0190(2) Uani 1 2 d S . .
O1 O 2.33791(12) -0.03243(6) -2.30300(12) 0.0262(5) Uani 1 1 d . . .
O2 O 2.19718(12) 0.03250(6) -2.33825(12) 0.0266(5) Uani 1 1 d . . .
O5 O 2.66130(12) 0.36555(6) -1.80047(13) 0.0271(5) Uani 1 1 d . . .
O6 O 2.80078(13) 0.29988(6) -1.83822(12) 0.0278(5) Uani 1 1 d . . .
O9 O 2.33866(12) 0.29993(6) -2.19875(12) 0.0273(5) Uani 1 1 d . . .
O10 O 2.19931(13) 0.36578(6) -2.16121(12) 0.0256(5) Uani 1 1 d . . .
C1 C 2.41683(19) -0.05773(9) -2.29039(18) 0.0287(7) Uani 1 1 d . . .
C2 C 2.4326(2) -0.08710(12) -2.3840(3) 0.0502(10) Uani 1 1 d . . .
C3 C 2.5058(2) -0.02805(12) -2.2727(3) 0.0533(11) Uani 1 1 d . . .
C4 C 2.4071(3) -0.09057(15) -2.2055(3) 0.0602(12) Uani 1 1 d . . .
C5 C 2.20940(18) 0.05765(9) -2.41748(17) 0.0258(6) Uani 1 1 d . . .
C6 C 2.2270(3) 0.02801(12) -2.5066(2) 0.0541(11) Uani 1 1 d . . .
C7 C 2.1158(2) 0.08673(12) -2.4329(3) 0.0507(10) Uani 1 1 d . . .
C8 C 2.2954(3) 0.09077(14) -2.4074(2) 0.0548(11) Uani 1 1 d . . .
C17 C 2.58154(19) 0.39059(9) -1.79012(19) 0.0270(7) Uani 1 1 d . . .
C18 C 2.4943(2) 0.36101(12) -1.7700(3) 0.0510(11) Uani 1 1 d . . .
C19 C 2.5595(3) 0.41507(15) -1.8853(2) 0.0709(12) Uani 1 1 d . . .
C20 C 2.5942(2) 0.42763(13) -1.7136(2) 0.0686(10) Uani 1 1 d . . .
C21 C 2.78933(17) 0.27533(9) -1.91767(16) 0.0232(6) Uani 1 1 d . . .
C22 C 2.7784(3) 0.30464(13) -2.0075(2) 0.0593(12) Uani 1 1 d . . .
C23 C 2.8789(3) 0.24484(13) -1.9293(3) 0.0670(12) Uani 1 1 d . . .
C24 C 2.7008(3) 0.24306(16) -1.9092(3) 0.0728(13) Uani 1 1 d . . .
C33 C 2.41707(17) 0.27572(9) -2.21097(18) 0.0253(6) Uani 1 1 d . . .
C34 C 2.5065(2) 0.30533(12) -2.2219(3) 0.0583(12) Uani 1 1 d . . .
C35 C 2.4106(3) 0.24377(16) -2.2990(3) 0.0745(13) Uani 1 1 d . . .
C36 C 2.4305(3) 0.24486(15) -2.1199(3) 0.0623(12) Uani 1 1 d . . .
C37 C 2.21025(19) 0.39069(9) -2.08103(18) 0.0285(7) Uani 1 1 d . . .
C38 C 2.2882(3) 0.42627(11) -2.0915(2) 0.0491(10) Uani 1 1 d . . .
C39 C 2.2314(3) 0.36118(12) -1.9946(2) 0.0523(11) Uani 1 1 d . . .
C40 C 2.1154(3) 0.41578(14) -2.0624(3) 0.0631(11) Uani 1 1 d . . .
F1 F 2.46872(16) -0.05722(8) -2.45508(14) 0.0683(7) Uani 1 1 d . . .
F2 F 2.35061(14) -0.10294(7) -2.41319(14) 0.0548(6) Uani 1 1 d . . .
F3 F 2.49540(16) -0.11857(6) -2.37215(16) 0.0568(6) Uani 1 1 d . . .
F4 F 2.59001(13) -0.04944(7) -2.28990(19) 0.0629(7) Uani 1 1 d . . .
F5 F 2.50593(15) -0.01402(8) -2.18046(16) 0.0694(7) Uani 1 1 d . . .
F6 F 2.50504(14) 0.00687(6) -2.33422(19) 0.0625(7) Uani 1 1 d . . .
F7 F 2.36757(15) -0.07067(8) -2.13065(13) 0.0606(6) Uani 1 1 d . . .
F8 F 2.49439(15) -0.10640(8) -2.17597(15) 0.0685(7) Uani 1 1 d . . .
F9 F 2.35035(17) -0.12646(8) -2.2353(2) 0.0761(9) Uani 1 1 d . . .
F10 F 2.32007(15) 0.01388(8) -2.50547(14) 0.0675(7) Uani 1 1 d . . .
F11 F 2.16671(18) -0.00721(7) -2.50530(14) 0.0619(7) Uani 1 1 d . . .
F12 F 2.20954(18) 0.04920(7) -2.58978(12) 0.0619(7) Uani 1 1 d . . .
F13 F 2.04517(14) 0.05691(9) -2.46887(16) 0.0718(7) Uani 1 1 d . . .
F14 F 2.12864(16) 0.11871(6) -2.49517(15) 0.0560(6) Uani 1 1 d . . .
F15 F 2.08728(14) 0.10307(7) -2.34994(14) 0.0532(6) Uani 1 1 d . . .
F16 F 2.36860(13) 0.07066(7) -2.36770(14) 0.0581(6) Uani 1 1 d . . .
F17 F 2.32375(15) 0.10639(8) -2.49398(15) 0.0665(7) Uani 1 1 d . . .
F18 F 2.2626(2) 0.12624(7) -2.35029(16) 0.0716(8) Uani 1 1 d . . .
F37 F 2.49972(18) 0.34442(11) -1.6864(2) 0.1517(11) Uani 1 1 d . . .
F38 F 2.4905(2) 0.32855(9) -1.8290(3) 0.1663(15) Uani 1 1 d . . .
F39 F 2.41137(14) 0.38154(7) -1.7684(2) 0.0737(9) Uani 1 1 d . . .
F40 F 2.48931(15) 0.44303(8) -1.88320(14) 0.0677(7) Uani 1 1 d . . .
F41 F 2.5414(3) 0.38805(11) -1.9543(2) 0.1591(12) Uani 1 1 d . . .
F42 F 2.6352(2) 0.43238(11) -1.9209(2) 0.1653(11) Uani 1 1 d . . .
F43 F 2.6294(3) 0.40893(11) -1.63667(18) 0.1748(11) Uani 1 1 d . . .
F44 F 2.51578(13) 0.44789(7) -1.69006(14) 0.0529(6) Uani 1 1 d . . .
F45 F 2.6537(2) 0.45475(11) -1.7294(4) 0.5844(16) Uani 1 1 d . . .
F46 F 2.79773(18) 0.28344(7) -2.08961(12) 0.0578(7) Uani 1 1 d . . .
F47 F 2.83958(17) 0.33911(6) -2.00489(13) 0.0529(6) Uani 1 1 d . . .
F48 F 2.68170(16) 0.31961(8) -2.00718(14) 0.0777(7) Uani 1 1 d . . .
F49 F 2.95344(14) 0.27453(8) -1.96704(16) 0.0702(7) Uani 1 1 d . . .
F50 F 2.90815(13) 0.22802(6) -1.84806(13) 0.0480(5) Uani 1 1 d . . .
F51 F 2.86424(15) 0.21100(6) -1.99146(15) 0.0534(6) Uani 1 1 d . . .
F52 F 2.62697(12) 0.26544(7) -1.87242(13) 0.0534(6) Uani 1 1 d . . .
F53 F 2.7303(2) 0.20690(7) -1.85013(15) 0.0769(8) Uani 1 1 d . . .
F54 F 2.67219(13) 0.22975(7) -1.99792(14) 0.0582(6) Uani 1 1 d . . .
F73 F 2.58952(13) 0.28334(6) -2.20231(17) 0.0561(7) Uani 1 1 d . . .
F74 F 2.50498(14) 0.33901(6) -2.15987(17) 0.0523(6) Uani 1 1 d . . .
F75 F 2.50759(14) 0.31942(7) -2.31859(17) 0.0724(7) Uani 1 1 d . . .
F76 F 2.34973(16) 0.20706(7) -2.2723(2) 0.0819(9) Uani 1 1 d . . .
F77 F 2.37238(13) 0.26525(7) -2.37354(12) 0.0553(6) Uani 1 1 d . . .
F78 F 2.49763(14) 0.22945(7) -2.32765(13) 0.0578(6) Uani 1 1 d . . .
F79 F 2.46680(15) 0.27417(9) -2.04718(14) 0.0733(7) Uani 1 1 d . . .
F80 F 2.49148(15) 0.21105(6) -2.13546(16) 0.0556(6) Uani 1 1 d . . .
F81 F 2.34712(13) 0.22821(6) -2.09201(13) 0.0484(5) Uani 1 1 d . . .
F82 F 2.31098(14) 0.44763(7) -2.01507(14) 0.0537(6) Uani 1 1 d . . .
F83 F 2.2546(3) 0.45889(9) -2.14990(19) 0.1549(14) Uani 1 1 d . . .
F84 F 2.35932(18) 0.41243(10) -2.1381(2) 0.1527(10) Uani 1 1 d . . .
F85 F 2.3184(2) 0.34652(11) -2.00069(18) 0.1747(10) Uani 1 1 d . . .
F86 F 2.1723(3) 0.32821(9) -1.98997(18) 0.1637(14) Uani 1 1 d . . .
F87 F 2.2316(2) 0.38134(7) -1.91141(13) 0.0741(9) Uani 1 1 d . . .
F88 F 2.11674(14) 0.44370(8) -1.99022(15) 0.0647(6) Uani 1 1 d . . .
F89 F 2.0462(2) 0.38761(11) -2.0400(3) 0.1585(14) Uani 1 1 d . . .
F90 F 2.0781(2) 0.43226(12) -2.1367(2) 0.1544(11) Uani 1 1 d . . .
P01 P 2.26891(18) -0.09952(8) -2.69906(17) 0.0644(6) Uiso 0.50 1 d P . .
P02 P 2.30082(18) -0.09927(8) -2.76929(18) 0.0651(6) Uiso 0.50 1 d P . .
P06 P 1.77257(18) 0.43174(8) -2.30063(17) 0.0648(6) Uiso 0.50 1 d P . .
P05 P 1.69933(18) 0.43197(8) -2.27137(18) 0.0668(6) Uiso 0.50 1 d P . .
P08 P 2.29992(17) 0.23372(8) -2.73098(17) 0.0619(5) Uiso 0.50 1 d P . .
P09 P 2.23085(18) 0.23381(8) -2.70008(17) 0.0644(6) Uiso 0.50 1 d P . .
C02 C 2.3016(5) -0.1350(2) -2.7691(5) 0.0424(14) Uiso 0.50 1 d P . .
C01 C 2.2702(4) -0.1355(2) -2.6996(4) 0.0347(12) Uiso 0.50 1 d P . .
C08 C 2.2001(5) 0.1987(2) -2.7714(5) 0.0427(15) Uiso 0.50 1 d P . .
C09 C 2.2714(5) 0.1984(2) -2.8006(5) 0.0431(15) Uiso 0.50 1 d P . .
C06 C 1.6992(4) 0.4675(2) -2.2710(4) 0.0366(13) Uiso 0.50 1 d P . .
C05 C 1.7707(5) 0.4685(2) -2.2990(4) 0.0388(14) Uiso 0.50 1 d P . .

loop_
_atom_site_aniso_label
_atom_site_aniso_U_11
_atom_site_aniso_U_22
_atom_site_aniso_U_33
_atom_site_aniso_U_23
_atom_site_aniso_U_13
_atom_site_aniso_U_12
I1 0.03285(11) 0.02202(11) 0.03215(11) 0.000 -0.00069(9) 0.000
I4 0.03253(11) 0.01967(10) 0.00503(11) -0.00018(11) -0.00362(10) 0.0004(2)
I7 0.03417(12) 0.02499(11) 0.03287(11) 0.000 -0.00039(10) 0.000
I2 0.02183(15) 0.0605(2) 0.03645(17) 0.00115(18) -0.00878(13) -0.00160(17)
I3 0.03716(19) 0.0598(2) 0.02174(14) 0.00193(16) 0.00734(14) 0.00077(18)
I5 0.0455(2) 0.0484(2) 0.02496(15) 0.00010(15) -0.00981(14) -0.00415(18)
I6 0.02717(17) 0.0504(2) 0.04282(19) 0.00055(18) 0.00862(15) -0.00135(17)
I8 0.02169(15) 0.0620(3) 0.03792(18) -0.00292(18) 0.00910(14) -0.00136(17)
I9 0.03612(18) 0.0548(2) 0.02208(14) 0.00045(15) -0.00743(13) -0.00199(17)
Br2 0.0222(2) 0.0635(4) 0.0376(3) 0.0011(3) -0.0089(2) -0.0010(3)
Br3 0.0384(3) 0.0632(4) 0.0219(2) 0.0012(3) 0.0088(2) 0.0015(3)
Br5 0.0452(3) 0.0490(4) 0.0246(2) 0.0003(2) -0.0103(2) -0.0036(3)
Br6 0.0203(2) 0.0443(3) 0.0492(3) -0.0096(3) 0.0107(2) 0.0006(2)
Br8 0.0210(2) 0.0666(4) 0.0391(3) -0.0031(3) 0.0107(2) -0.0014(3)
Br9 0.0388(3) 0.0802(5) 0.0197(2) 0.0045(3) -0.0141(2) -0.0044(3)
Br1 0.0486(2) 0.02341(19) 0.0471(2) 0.000 -0.00042(19) 0.000
Br4 0.0606(3) 0.01826(18) 0.0591(3) 0.000 -0.0002(2) 0.000
Br7 0.0431(2) 0.02559(19) 0.0129(2) -0.0005(2) -0.00389(18) -0.0005(4)
Al1 0.0154(4) 0.0276(5) 0.0163(4) 0.000 0.0002(3) 0.000
Al2 0.0171(4) 0.0274(5) 0.0148(4) 0.000 0.0003(3) 0.000
Al3 0.0151(4) 0.0257(5) 0.0164(4) 0.000 -0.0008(3) 0.000
O1 0.0212(8) 0.0376(10) 0.0199(7) -0.0053(7) 0.0008(6) 0.0047(8)
O2 0.0200(8) 0.0376(10) 0.0222(7) 0.0054(7) -0.0011(6) 0.0075(7)
O5 0.0188(8) 0.0341(9) 0.0284(8) 0.0051(8) 0.0030(7) 0.0070(7)
O6 0.0247(8) 0.0382(10) 0.0204(7) -0.0020(8) -0.0004(7) 0.0058(8)
O9 0.0194(7) 0.0373(10) 0.0253(8) 0.0055(8) -0.0040(6) 0.0063(7)
O10 0.0250(8) 0.0343(9) 0.0175(7) -0.0023(7) -0.0011(6) 0.0029(8)
C1 0.0265(12) 0.0330(14) 0.0265(11) -0.0019(11) -0.0015(10) -0.0010(11)
C2 0.0354(15) 0.063(2) 0.0523(17) -0.0248(16) -0.0054(14) 0.0091(15)
C3 0.0309(15) 0.057(2) 0.072(2) -0.0121(18) -0.0058(15) 0.0047(15)
C4 0.0389(16) 0.096(3) 0.0455(17) 0.0203(19) 0.0067(14) 0.0218(18)
C5 0.0258(11) 0.0331(13) 0.0185(10) 0.0003(10) -0.0024(9) 0.0033(11)
C6 0.084(3) 0.0492(19) 0.0295(14) 0.0040(14) 0.0064(16) 0.0037(19)
C7 0.0439(17) 0.060(2) 0.0478(17) 0.0069(16) 0.0000(14) 0.0223(15)
C8 0.056(2) 0.074(2) 0.0344(15) 0.0136(16) -0.0021(14) -0.0119(19)
C17 0.0229(11) 0.0310(14) 0.0271(11) 0.0072(10) -0.0027(9) 0.0017(10)
C18 0.0305(15) 0.0483(19) 0.074(2) 0.0069(18) 0.0076(16) 0.0054(15)
C19 0.070(2) 0.108(3) 0.0348(15) 0.0207(17) 0.0196(15) 0.0582(18)
C20 0.0499(14) 0.096(2) 0.0601(15) -0.0549(14) -0.0356(12) 0.0501(14)
C21 0.0227(11) 0.0325(13) 0.0144(9) -0.0015(9) 0.0011(8) 0.0010(10)
C22 0.091(3) 0.058(2) 0.0286(14) -0.0017(15) -0.0030(16) 0.023(2)
C23 0.089(2) 0.069(2) 0.0432(16) -0.0207(16) -0.0274(16) 0.0378(19)
C24 0.0425(18) 0.108(3) 0.067(2) -0.0486(19) 0.0091(16) -0.0221(19)
C33 0.0191(10) 0.0307(13) 0.0262(11) 0.0015(10) -0.0044(9) 0.0009(10)
C34 0.0297(15) 0.0510(19) 0.094(3) 0.0278(19) 0.0034(17) 0.0048(15)
C35 0.063(2) 0.117(3) 0.0428(18) -0.018(2) -0.0108(16) 0.046(2)
C36 0.0383(17) 0.088(3) 0.060(2) 0.016(2) 0.0066(16) 0.0171(19)
C37 0.0265(12) 0.0374(15) 0.0216(10) -0.0051(10) -0.0004(9) 0.0010(11)
C38 0.0595(19) 0.0491(17) 0.0387(14) -0.0203(14) 0.0120(14) -0.0212(15)
C39 0.085(2) 0.0488(19) 0.0226(12) -0.0032(13) -0.0057(15) 0.0098(19)
C40 0.0503(19) 0.080(2) 0.0586(19) -0.0340(18) -0.0145(16) 0.0194(18)
F1 0.0684(13) 0.1043(17) 0.0320(9) 0.0055(11) 0.0177(9) 0.0302(12)
F2 0.0472(10) 0.0598(11) 0.0574(11) -0.0223(9) -0.0165(9) 0.0024(9)
F3 0.0596(12) 0.0498(10) 0.0610(12) -0.0219(9) -0.0053(10) 0.0246(9)
F4 0.0233(8) 0.0493(11) 0.1161(18) -0.0076(12) 0.0061(10) 0.0067(8)
F5 0.0434(10) 0.0928(14) 0.0719(11) -0.0463(10) -0.0212(9) 0.0169(10)
F6 0.0344(9) 0.0400(10) 0.1130(17) 0.0165(11) 0.0036(11) -0.0076(9)
F7 0.0645(12) 0.0906(14) 0.0267(8) 0.0127(9) 0.0093(8) 0.0304(11)
F8 0.0588(11) 0.1064(14) 0.0402(10) 0.0182(10) 0.0026(9) 0.0530(10)
F9 0.0470(12) 0.0607(13) 0.120(2) 0.0207(14) 0.0111(13) -0.0031(11)
F10 0.0661(11) 0.0955(14) 0.0409(10) 0.0123(10) 0.0208(9) 0.0456(10)
F11 0.1082(17) 0.0402(10) 0.0374(9) -0.0013(9) -0.0083(11) -0.0140(11)
F12 0.1105(17) 0.0547(12) 0.0204(7) 0.0032(8) -0.0101(9) 0.0071(12)
F13 0.0326(9) 0.1124(18) 0.0704(12) 0.0338(12) -0.0235(8) -0.0094(11)
F14 0.0639(12) 0.0450(10) 0.0589(11) 0.0256(9) 0.0037(10) 0.0209(9)
F15 0.0587(11) 0.0561(10) 0.0449(10) 0.0052(9) 0.0198(9) 0.0270(9)
F16 0.0276(8) 0.0890(14) 0.0577(10) 0.0301(10) -0.0120(8) -0.0095(9)
F17 0.0447(11) 0.1042(15) 0.0508(10) 0.0460(10) -0.0026(9) -0.0171(11)
F18 0.124(2) 0.0498(12) 0.0414(11) -0.0027(9) -0.0081(12) -0.0210(13)
F37 0.0339(12) 0.216(2) 0.205(2) 0.1671(15) 0.0007(14) -0.0080(14)
F38 0.0523(14) 0.1118(16) 0.335(4) -0.1407(18) 0.053(2) -0.0355(13)
F39 0.0176(8) 0.0488(12) 0.155(2) -0.0032(13) 0.0123(12) 0.0045(8)
F40 0.0646(11) 0.1013(14) 0.0373(9) 0.0071(10) -0.0076(8) 0.0521(10)
F41 0.253(3) 0.175(2) 0.0493(14) -0.0291(14) -0.0201(18) 0.1600(17)
F42 0.0649(16) 0.268(2) 0.1629(17) 0.1789(14) 0.0329(14) 0.0523(16)
F43 0.258(2) 0.185(2) 0.0814(11) -0.0898(13) -0.1200(12) 0.1480(19)
F44 0.0395(9) 0.0712(12) 0.0481(10) -0.0233(9) -0.0020(8) 0.0186(9)
F45 0.0585(14) 0.5052(19) 1.190(4) -0.7514(17) 0.211(2) -0.1461(14)
F46 0.0983(16) 0.0533(11) 0.0218(8) -0.0047(8) 0.0114(9) -0.0068(11)
F47 0.0861(14) 0.0374(10) 0.0351(9) 0.0047(8) 0.0008(9) -0.0146(10)
F48 0.0955(13) 0.0931(14) 0.0446(10) -0.0197(10) -0.0308(9) 0.0634(10)
F49 0.0291(9) 0.1133(16) 0.0682(12) -0.0420(11) 0.0191(9) -0.0207(10)
F50 0.0500(9) 0.0480(10) 0.0458(9) -0.0024(8) -0.0178(8) 0.0223(8)
F51 0.0605(11) 0.0444(10) 0.0554(11) -0.0205(8) -0.0036(9) 0.0220(9)
F52 0.0243(8) 0.0934(14) 0.0425(9) -0.0275(9) 0.0116(7) -0.0055(9)
F53 0.142(2) 0.0534(11) 0.0349(10) 0.0105(9) 0.0112(12) -0.0327(13)
F54 0.0384(9) 0.0824(13) 0.0538(10) -0.0384(9) -0.0036(8) -0.0158(9)
F73 0.0238(8) 0.0445(10) 0.1000(16) -0.0084(11) -0.0081(9) 0.0066(8)
F74 0.0374(9) 0.0347(9) 0.0849(14) -0.0099(10) 0.0000(10) -0.0019(8)
F75 0.0396(10) 0.0827(12) 0.0948(13) 0.0604(10) 0.0301(9) 0.0199(10)
F76 0.0450(11) 0.0546(12) 0.146(2) -0.0430(13) -0.0035(13) -0.0092(10)
F77 0.0442(9) 0.0989(14) 0.0228(7) -0.0049(9) -0.0081(7) 0.0281(10)
F78 0.0474(10) 0.0907(13) 0.0352(9) -0.0164(9) 0.0014(8) 0.0360(9)
F79 0.0629(11) 0.1216(17) 0.0354(9) -0.0184(11) -0.0188(8) 0.0447(11)
F80 0.0575(11) 0.0452(10) 0.0639(12) 0.0192(9) 0.0039(10) 0.0231(9)
F81 0.0440(10) 0.0503(10) 0.0508(9) 0.0254(8) 0.0170(8) 0.0001(9)
F82 0.0469(10) 0.0722(12) 0.0422(9) -0.0194(9) 0.0044(8) -0.0246(9)
F83 0.313(4) 0.1014(16) 0.0507(13) 0.0359(12) -0.0550(18) -0.1195(18)
F84 0.0791(12) 0.190(2) 0.1891(19) -0.1436(15) 0.0977(12) -0.0944(13)
F85 0.232(2) 0.253(2) 0.0388(12) -0.0036(14) -0.0169(13) 0.2080(14)
F86 0.337(4) 0.1015(15) 0.0530(12) 0.0423(12) -0.0687(18) -0.1303(18)
F87 0.159(2) 0.0458(11) 0.0172(7) -0.0012(8) -0.0144(11) -0.0052(13)
F88 0.0366(10) 0.0983(14) 0.0590(10) -0.0469(10) 0.0037(8) 0.0131(10)
F89 0.0495(15) 0.172(2) 0.254(3) -0.1493(18) 0.0269(19) -0.0295(15)
F90 0.1465(17) 0.256(3) 0.0610(15) -0.0444(16) -0.0229(14) 0.1559(15)

loop_
_atom_type_symbol
_atom_type_description
_atom_type_scat_dispersion_real
_atom_type_scat_dispersion_imag
_atom_type_scat_source
C C 0.0033 0.0016 'International Tables Vol C Tables 4.2.6.8 and 6.1.1.4'
O O 0.0106 0.0060 'International Tables Vol C Tables 4.2.6.8 and 6.1.1.4'
F F 0.0171 0.0103 'International Tables Vol C Tables 4.2.6.8 and 6.1.1.4'
Al Al 0.0645 0.0514 'International Tables Vol C Tables 4.2.6.8 and 6.1.1.4'
P P 0.1023 0.0942 'International Tables Vol C Tables 4.2.6.8 and 6.1.1.4'
Br Br -0.2901 2.4595 'International Tables Vol C Tables 4.2.6.8 and 6.1.1.4'
I I -0.4742 1.8119 'International Tables Vol C Tables 4.2.6.8 and 6.1.1.4'

loop_
_geom_angle_atom_site_label_1
_geom_angle_atom_site_label_2
_geom_angle_atom_site_label_3
_geom_angle
_geom_angle_site_symmetry_1
_geom_angle_site_symmetry_3
_geom_angle_publ_flag
C01 I1 C01 41.5(3) 2_95/ . ?
C01 I1 C02 28.7(2) 2_95/ 2_95/ ?
C01 I1 C02 29.5(2) . 2_95/ ?
C01 I1 C02 29.5(2) 2_95/ . ?
C01 I1 C02 28.7(2) . . ?
C02 I1 C02 41.7(4) 2_95/ . ?
I4 I4 C05 103.69(19) 2_850 2_850 ?
I4 I4 C06 95.96(18) 2_850 2_850 ?
C05 I4 C06 29.4(2) 2_850 2_850 ?
I4 I4 C05 68.46(18) 2_850 . ?
C05 I4 C05 40.8(3) 2_850 . ?
C06 I4 C05 28.6(2) 2_850 . ?
I4 I4 C06 76.07(18) 2_850 . ?
C05 I4 C06 28.7(2) 2_850 . ?
C06 I4 C06 41.5(3) 2_850 . ?
C05 I4 C06 28.5(2) . . ?
C09 I7 C09 41.5(4) 2_95/ . ?
C09 I7 C08 28.7(3) 2_95/ 2_95/ ?
C09 I7 C08 28.8(2) . 2_95/ ?
C09 I7 C08 28.8(2) 2_95/ . ?
C09 I7 C08 28.7(3) . . ?
C08 I7 C08 40.8(4) 2_95/ . ?
C02 I2 C01 28.4(2) . . ?
C02 I2 P02 28.68(19) . . ?
C01 I2 P02 41.04(17) . . ?
C02 I2 P01 40.88(19) . . ?
C01 I2 P01 28.86(17) . . ?
P02 I2 P01 28.64(9) . . ?
P01 I3 P02 28.46(9) 2_95/ . ?
P01 I3 C02 40.85(19) 2_95/ . ?
P02 I3 C02 28.58(19) . . ?
P01 I3 C01 28.76(17) 2_95/ 2_95/ ?
P02 I3 C01 41.16(17) . 2_95/ ?
C02 I3 C01 28.9(2) . 2_95/ ?
P06 I5 P05 29.36(9) . . ?
P06 I5 C05 29.46(18) . . ?
P05 I5 C05 41.11(18) . . ?
P06 I5 C06 41.40(17) . . ?
P05 I5 C06 28.28(17) . . ?
C05 I5 C06 28.3(2) . . ?
P06 I6 P05 29.18(9) . 2_850 ?
P06 I6 C06 41.48(18) . 2_850 ?
P05 I6 C06 28.82(18) 2_850 2_850 ?
P06 I6 C05 29.60(18) . . ?
P05 I6 C05 41.42(18) 2_850 . ?
C06 I6 C05 28.3(2) 2_850 . ?
C09 I8 P09 28.69(19) . 2_95/ ?
C09 I8 P08 40.37(19) . . ?
P09 I8 P08 27.97(9) 2_95/ . ?
C09 I8 C08 28.7(2) . 2_95/ ?
P09 I8 C08 40.39(18) 2_95/ 2_95/ ?
P08 I8 C08 27.67(18) . 2_95/ ?
C08 I9 P08 28.49(19) . 2_95/ ?
C08 I9 P09 40.33(19) . 2_95/ ?
P08 I9 P09 28.16(9) 2_95/ 2_95/ ?
C08 I9 C09 28.9(3) . . ?
P08 I9 C09 40.99(19) 2_95/ . ?
P09 I9 C09 28.26(19) 2_95/ . ?
C02 Br2 P02 28.68(19) . . ?
C02 Br2 C01 28.4(2) . . ?
P02 Br2 C01 41.05(17) . . ?
C02 Br2 P01 40.88(19) . . ?
P02 Br2 P01 28.66(9) . . ?
C01 Br2 P01 28.86(17) . . ?
P01 Br3 P02 28.51(9) 2_95/ . ?
P01 Br3 C02 40.88(19) 2_95/ . ?
P02 Br3 C02 28.60(19) . . ?
P01 Br3 C01 28.77(17) 2_95/ 2_95/ ?
P02 Br3 C01 41.18(17) . 2_95/ ?
C02 Br3 C01 28.9(2) . 2_95/ ?
P06 Br5 P05 29.36(9) . . ?
P06 Br5 C05 29.46(18) . . ?
P05 Br5 C05 41.11(18) . . ?
P06 Br5 C06 41.39(17) . . ?
P05 Br5 C06 28.27(17) . . ?
C05 Br5 C06 28.3(2) . . ?
P05 Br6 C06 28.48(17) 2_850 2_850 ?
P05 Br6 P06 28.59(9) 2_850 . ?
C06 Br6 P06 40.69(18) 2_850 . ?
P05 Br6 C05 40.63(17) 2_850 . ?
C06 Br6 C05 27.8(2) 2_850 . ?
P06 Br6 C05 28.87(17) . . ?
C09 Br8 P09 28.67(19) . 2_95/ ?
C09 Br8 P08 40.33(19) . . ?
P09 Br8 P08 27.97(9) 2_95/ . ?
C09 Br8 C08 28.6(2) . 2_95/ ?
P09 Br8 C08 40.35(18) 2_95/ 2_95/ ?
P08 Br8 C08 27.64(18) . 2_95/ ?
C08 Br9 P08 28.01(19) . 2_95/ ?
C08 Br9 P09 39.56(19) . 2_95/ ?
P08 Br9 P09 27.82(9) 2_95/ 2_95/ ?
C08 Br9 C09 28.1(2) . . ?
P08 Br9 C09 40.16(18) 2_95/ . ?
P09 Br9 C09 27.66(18) 2_95/ . ?
P02 Br1 P02 40.71(13) 2_95/ . ?
P02 Br1 P01 28.31(9) 2_95/ . ?
P02 Br1 P01 28.54(9) . . ?
P02 Br1 P01 28.54(9) 2_95/ 2_95/ ?
P02 Br1 P01 28.32(9) . 2_95/ ?
P01 Br1 P01 40.56(13) . 2_95/ ?
P06 Br4 P06 41.43(13) . 2_850 ?
P06 Br4 P05 29.12(9) . . ?
P06 Br4 P05 28.53(9) 2_850 . ?
P06 Br4 P05 28.53(9) . 2_850 ?
P06 Br4 P05 29.12(9) 2_850 2_850 ?
P05 Br4 P05 41.00(13) . 2_850 ?
Br7 Br7 P09 103.59(10) 2_95/ . ?
Br7 Br7 P08 95.34(12) 2_95/ . ?
P09 Br7 P08 28.49(9) . . ?
Br7 Br7 P08 76.67(12) 2_95/ 2_95/ ?
P09 Br7 P08 28.03(9) . 2_95/ ?
P08 Br7 P08 39.93(13) . 2_95/ ?
Br7 Br7 P09 68.68(9) 2_95/ 2_95/ ?
P09 Br7 P09 39.97(13) . 2_95/ ?
P08 Br7 P09 27.76(9) . 2_95/ ?
P08 Br7 P09 27.56(9) 2_95/ 2_95/ ?
O1 Al1 O1 111.55(14) 2_950 . ?
O1 Al1 O2 108.64(8) 2_950 . ?
O1 Al1 O2 108.35(8) . . ?
O1 Al1 O2 108.35(8) 2_950 2_950 ?
O1 Al1 O2 108.64(8) . 2_950 ?
O2 Al1 O2 111.33(14) . 2_950 ?
O5 Al2 O5 111.07(14) . 2_:51 ?
O5 Al2 O6 109.20(8) . . ?
O5 Al2 O6 108.81(9) 2_:51 . ?
O5 Al2 O6 108.82(9) . 2_:51 ?
O5 Al2 O6 109.20(8) 2_:51 2_:51 ?
O6 Al2 O6 109.73(14) . 2_:51 ?
O10 Al3 O10 110.71(14) . 2_950 ?
O10 Al3 O9 109.20(8) . 2_950 ?
O10 Al3 O9 108.75(8) 2_950 2_950 ?
O10 Al3 O9 108.75(8) . . ?
O10 Al3 O9 109.20(8) 2_950 . ?
O9 Al3 O9 110.22(14) 2_950 . ?
C1 O1 Al1 147.03(16) . . ?
C5 O2 Al1 147.41(16) . . ?
C17 O5 Al2 149.52(17) . . ?
C21 O6 Al2 148.65(17) . . ?
C33 O9 Al3 147.97(17) . . ?
C37 O10 Al3 149.13(17) . . ?
O1 C1 C3 110.4(2) . . ?
O1 C1 C4 112.8(2) . . ?
C3 C1 C4 108.5(3) . . ?
O1 C1 C2 108.6(2) . . ?
C3 C1 C2 109.9(2) . . ?
C4 C1 C2 106.6(3) . . ?
F3 C2 F2 111.4(3) . . ?
F3 C2 F1 107.9(3) . . ?
F2 C2 F1 108.8(3) . . ?
F3 C2 C1 113.1(3) . . ?
F2 C2 C1 109.8(3) . . ?
F1 C2 C1 105.6(3) . . ?
F6 C3 F5 111.1(3) . . ?
F6 C3 F4 105.2(3) . . ?
F5 C3 F4 108.3(3) . . ?
F6 C3 C1 109.9(3) . . ?
F5 C3 C1 109.4(3) . . ?
F4 C3 C1 113.0(3) . . ?
F7 C4 F8 106.9(3) . . ?
F7 C4 F9 110.3(3) . . ?
F8 C4 F9 108.8(3) . . ?
F7 C4 C1 110.5(3) . . ?
F8 C4 C1 111.9(3) . . ?
F9 C4 C1 108.3(3) . . ?
O2 C5 C6 110.7(2) . . ?
O2 C5 C8 112.3(2) . . ?
C6 C5 C8 108.5(3) . . ?
O2 C5 C7 108.4(2) . . ?
C6 C5 C7 109.9(2) . . ?
C8 C5 C7 107.0(3) . . ?
F12 C6 F11 105.6(3) . . ?
F12 C6 F10 109.2(3) . . ?
F11 C6 F10 110.3(3) . . ?
F12 C6 C5 113.0(3) . . ?
F11 C6 C5 110.0(3) . . ?
F10 C6 C5 108.7(3) . . ?
F14 C7 F15 110.5(3) . . ?
F14 C7 F13 108.9(3) . . ?
F15 C7 F13 109.6(3) . . ?
F14 C7 C5 112.5(3) . . ?
F15 C7 C5 109.6(3) . . ?
F13 C7 C5 105.6(3) . . ?
F16 C8 F17 108.1(3) . . ?
F16 C8 F18 111.4(3) . . ?
F17 C8 F18 109.6(3) . . ?
F16 C8 C5 109.9(3) . . ?
F17 C8 C5 111.3(3) . . ?
F18 C8 C5 106.5(3) . . ?
O5 C17 C18 110.4(2) . . ?
O5 C17 C19 109.7(2) . . ?
C18 C17 C19 106.0(3) . . ?
O5 C17 C20 112.3(2) . . ?
C18 C17 C20 112.4(3) . . ?
C19 C17 C20 105.7(3) . . ?
F37 C18 F38 107.1(4) . . ?
F37 C18 F39 102.8(3) . . ?
F38 C18 F39 109.6(3) . . ?
F37 C18 C17 110.4(3) . . ?
F38 C18 C17 111.0(3) . . ?
F39 C18 C17 115.4(3) . . ?
F42 C19 F41 97.4(3) . . ?
F42 C19 F40 111.7(4) . . ?
F41 C19 F40 106.2(3) . . ?
F42 C19 C17 111.3(3) . . ?
F41 C19 C17 112.3(3) . . ?
F40 C19 C17 116.2(3) . . ?
F45 C20 F44 108.3(3) . . ?
F45 C20 F43 100.8(4) . . ?
F44 C20 F43 108.1(3) . . ?
F45 C20 C17 116.5(3) . . ?
F44 C20 C17 114.6(3) . . ?
F43 C20 C17 107.3(3) . . ?
O6 C21 C22 111.6(2) . . ?
O6 C21 C23 108.3(2) . . ?
C22 C21 C23 109.4(2) . . ?
O6 C21 C24 111.8(2) . . ?
C22 C21 C24 109.7(3) . . ?
C23 C21 C24 105.8(3) . . ?
F46 C22 F47 105.2(3) . . ?
F46 C22 F48 110.2(3) . . ?
F47 C22 F48 111.0(3) . . ?
F46 C22 C21 113.8(3) . . ?
F47 C22 C21 110.9(3) . . ?
F48 C22 C21 105.9(3) . . ?
F50 C23 F51 108.1(3) . . ?
F50 C23 F49 109.0(3) . . ?
F51 C23 F49 109.6(3) . . ?
F50 C23 C21 112.8(3) . . ?
F51 C23 C21 112.9(3) . . ?
F49 C23 C21 104.3(3) . . ?
F52 C24 F54 105.8(3) . . ?
F52 C24 F53 112.6(3) . . ?
F54 C24 F53 112.7(3) . . ?
F52 C24 C21 108.8(3) . . ?
F54 C24 C21 110.1(3) . . ?
F53 C24 C21 106.8(3) . . ?
O9 C33 C34 111.3(2) . . ?
O9 C33 C35 113.1(2) . . ?
C34 C33 C35 109.0(3) . . ?
O9 C33 C36 108.4(2) . . ?
C34 C33 C36 108.8(3) . . ?
C35 C33 C36 106.0(3) . . ?
F74 C34 F73 104.7(3) . . ?
F74 C34 F75 113.0(3) . . ?
F73 C34 F75 109.1(3) . . ?
F74 C34 C33 111.3(3) . . ?
F73 C34 C33 112.8(3) . . ?
F75 C34 C33 106.0(3) . . ?
F77 C35 F78 106.4(3) . . ?
F77 C35 F76 109.7(3) . . ?
F78 C35 F76 111.2(4) . . ?
F77 C35 C33 109.7(3) . . ?
F78 C35 C33 112.2(3) . . ?
F76 C35 C33 107.6(3) . . ?
F81 C36 F80 108.5(3) . . ?
F81 C36 F79 109.6(3) . . ?
F80 C36 F79 110.8(3) . . ?
F81 C36 C33 110.7(3) . . ?
F80 C36 C33 112.9(3) . . ?
F79 C36 C33 104.4(3) . . ?
O10 C37 C39 110.6(2) . . ?
O10 C37 C38 112.8(2) . . ?
C39 C37 C38 110.2(3) . . ?
O10 C37 C40 108.2(2) . . ?
C39 C37 C40 108.5(3) . . ?
C38 C37 C40 106.4(3) . . ?
F84 C38 F82 113.6(3) . . ?
F84 C38 F83 101.6(3) . . ?
F82 C38 F83 102.8(3) . . ?
F84 C38 C37 112.2(3) . . ?
F82 C38 C37 116.4(3) . . ?
F83 C38 C37 108.5(3) . . ?
F86 C39 F85 109.9(3) . . ?
F86 C39 F87 108.3(3) . . ?
F85 C39 F87 102.4(3) . . ?
F86 C39 C37 111.3(3) . . ?
F85 C39 C37 109.1(3) . . ?
F87 C39 C37 115.5(3) . . ?
F90 C40 F88 112.6(4) . . ?
F90 C40 F89 98.3(3) . . ?
F88 C40 F89 103.9(3) . . ?
F90 C40 C37 114.0(3) . . ?
F88 C40 C37 115.5(3) . . ?
F89 C40 C37 110.6(3) . . ?
P02 P01 P02 90.0(3) 2_95/ . ?
P02 P01 C01 91.1(4) 2_95/ . ?
P02 P01 C01 89.7(4) . . ?
P02 P01 C02 90.7(3) 2_95/ . ?
P02 P01 C02 45.1(3) . . ?
C01 P01 C02 44.6(4) . . ?
P02 P01 C02 45.1(3) 2_95/ 2_95/ ?
P02 P01 C02 90.4(3) . 2_95/ ?
C01 P01 C02 46.0(4) . 2_95/ ?
C02 P01 C02 60.8(5) . 2_95/ ?
P02 P01 P01 45.23(19) 2_95/ 2_95/ ?
P02 P01 P01 44.79(19) . 2_95/ ?
C01 P01 P01 90.0(3) . 2_95/ ?
C02 P01 P01 60.0(3) . 2_95/ ?
C02 P01 P01 60.0(3) 2_95/ 2_95/ ?
P02 P01 C01 54.8(3) 2_95/ 2_95/ ?
P02 P01 C01 55.5(3) . 2_95/ ?
C01 P01 C01 54.4(5) . 2_95/ ?
C02 P01 C01 35.9(3) . 2_95/ ?
C02 P01 C01 34.8(3) 2_95/ 2_95/ ?
P01 P01 C01 35.6(2) 2_95/ 2_95/ ?
P02 P01 Br3 76.10(19) 2_95/ 2_95/ ?
P02 P01 Br3 160.4(2) . 2_95/ ?
C01 P01 Br3 77.1(3) . 2_95/ ?
C02 P01 Br3 120.2(3) . 2_95/ ?
C02 P01 Br3 70.1(3) 2_95/ 2_95/ ?
P01 P01 Br3 119.8(2) 2_95/ 2_95/ ?
C01 P01 Br3 104.9(2) 2_95/ 2_95/ ?
P02 P01 I3 76.14(19) 2_95/ 2_95/ ?
P02 P01 I3 160.3(2) . 2_95/ ?
C01 P01 I3 76.8(3) . 2_95/ ?
C02 P01 I3 119.9(3) . 2_95/ ?
C02 P01 I3 69.9(3) 2_95/ 2_95/ ?
P01 P01 I3 119.8(2) 2_95/ 2_95/ ?
C01 P01 I3 104.8(2) 2_95/ 2_95/ ?
Br3 P01 I3 0.24(2) 2_95/ 2_95/ ?
P02 P01 Br2 160.0(2) 2_95/ . ?
P02 P01 Br2 75.47(19) . . ?
C01 P01 Br2 75.4(3) . . ?
C02 P01 Br2 69.3(3) . . ?
C02 P01 Br2 120.0(3) 2_95/ . ?
P01 P01 Br2 118.8(2) 2_95/ . ?
C01 P01 Br2 105.2(2) 2_95/ . ?
Br3 P01 Br2 114.06(11) 2_95/ . ?
I3 P01 Br2 113.95(11) 2_95/ . ?
P02 P01 I2 159.9(2) 2_95/ . ?
P02 P01 I2 75.49(19) . . ?
C01 P01 I2 75.2(3) . . ?
C02 P01 I2 69.2(3) . . ?
C02 P01 I2 119.8(3) 2_95/ . ?
P01 P01 I2 118.8(2) 2_95/ . ?
C01 P01 I2 105.1(2) 2_95/ . ?
Br3 P01 I2 113.97(11) 2_95/ . ?
I3 P01 I2 113.86(11) 2_95/ . ?
Br2 P01 I2 0.20(2) . . ?
P02 P01 Br1 75.46(19) 2_95/ . ?
P02 P01 Br1 75.36(19) . . ?
C01 P01 Br1 159.7(4) . . ?
C02 P01 Br1 119.1(3) . . ?
C02 P01 Br1 119.1(3) 2_95/ . ?
P01 P01 Br1 69.72(7) 2_95/ . ?
C01 P01 Br1 105.3(2) 2_95/ . ?
Br3 P01 Br1 113.33(11) 2_95/ . ?
I3 P01 Br1 113.56(11) 2_95/ . ?
Br2 P01 Br1 112.95(11) . . ?
I2 P01 Br1 113.14(11) . . ?
P01 P02 C02 90.2(4) 2_95/ . ?
P01 P02 P01 90.0(3) 2_95/ . ?
C02 P02 P01 89.7(4) . . ?
P01 P02 P02 45.21(19) 2_95/ 2_95/ ?
C02 P02 P02 90.5(4) . 2_95/ ?
P01 P02 P02 44.78(19) . 2_95/ ?
P01 P02 C01 90.2(3) 2_95/ . ?
C02 P02 C01 44.3(4) . . ?
P01 P02 C01 45.4(3) . . ?
P02 P02 C01 60.7(3) 2_95/ . ?
P01 P02 C01 44.9(3) 2_95/ 2_95/ ?
C02 P02 C01 45.3(4) . 2_95/ ?
P01 P02 C01 89.2(3) . 2_95/ ?
P02 P02 C01 59.9(3) 2_95/ 2_95/ ?
C01 P02 C01 59.4(4) . 2_95/ ?
P01 P02 C02 54.4(3) 2_95/ 2_95/ ?
C02 P02 C02 55.3(5) . 2_95/ ?
P01 P02 C02 54.4(3) . 2_95/ ?
P02 P02 C02 35.2(2) 2_95/ 2_95/ ?
C01 P02 C02 35.8(3) . 2_95/ ?
C01 P02 C02 34.8(3) 2_95/ 2_95/ ?
P01 P02 Br2 159.7(2) 2_95/ . ?
C02 P02 Br2 75.5(4) . . ?
P01 P02 Br2 75.87(19) . . ?
P02 P02 Br2 119.3(2) 2_95/ . ?
C01 P02 Br2 69.5(2) . . ?
C01 P02 Br2 119.2(3) 2_95/ . ?
C02 P02 Br2 105.3(2) 2_95/ . ?
P01 P02 Br3 75.39(19) 2_95/ . ?
C02 P02 Br3 76.1(4) . . ?
P01 P02 Br3 159.4(2) . . ?
P02 P02 Br3 119.3(2) 2_95/ . ?
C01 P02 Br3 118.9(3) . . ?
C01 P02 Br3 70.2(2) 2_95/ . ?
C02 P02 Br3 104.9(2) 2_95/ . ?
Br2 P02 Br3 113.86(11) . . ?
P01 P02 I2 159.5(2) 2_95/ . ?
C02 P02 I2 75.3(4) . . ?
P01 P02 I2 75.87(19) . . ?
P02 P02 I2 119.3(2) 2_95/ . ?
C01 P02 I2 69.4(2) . . ?
C01 P02 I2 119.0(3) 2_95/ . ?
C02 P02 I2 105.2(2) 2_95/ . ?
Br2 P02 I2 0.20(2) . . ?
Br3 P02 I2 113.79(11) . . ?
P01 P02 I3 75.40(19) 2_95/ . ?
C02 P02 I3 75.9(4) . . ?
P01 P02 I3 159.2(2) . . ?
P02 P02 I3 119.2(2) 2_95/ . ?
C01 P02 I3 118.7(3) . . ?
C01 P02 I3 70.0(2) 2_95/ . ?
C02 P02 I3 104.8(2) 2_95/ . ?
Br2 P02 I3 113.77(11) . . ?
Br3 P02 I3 0.24(2) . . ?
I2 P02 I3 113.70(11) . . ?
P01 P02 Br1 76.22(19) 2_95/ . ?
C02 P02 Br1 160.1(4) . . ?
P01 P02 Br1 76.11(19) . . ?
P02 P02 Br1 69.64(7) 2_95/ . ?
C01 P02 Br1 120.1(3) . . ?
C01 P02 Br1 119.4(3) 2_95/ . ?
C02 P02 Br1 104.8(2) 2_95/ . ?
Br2 P02 Br1 113.39(11) . . ?
Br3 P02 Br1 113.34(11) . . ?
I2 P02 Br1 113.58(11) . . ?
I3 P02 Br1 113.57(11) . . ?
P05 P06 P05 89.5(3) 2_850 . ?
P05 P06 C05 89.0(4) 2_850 . ?
P05 P06 C05 87.9(4) . . ?
P05 P06 C06 44.7(3) 2_850 2_850 ?
P05 P06 C06 89.6(3) . 2_850 ?
C05 P06 C06 44.4(4) . 2_850 ?
P05 P06 C06 89.2(3) 2_850 . ?
P05 P06 C06 43.9(3) . . ?
C05 P06 C06 44.1(4) . . ?
C06 P06 C06 60.1(5) 2_850 . ?
P05 P06 P06 45.34(19) 2_850 2_850 ?
P05 P06 P06 44.20(18) . 2_850 ?
C05 P06 P06 88.4(4) . 2_850 ?
C06 P06 P06 60.3(3) 2_850 2_850 ?
C06 P06 P06 58.9(3) . 2_850 ?
P05 P06 C05 54.8(3) 2_850 2_850 ?
P05 P06 C05 54.7(3) . 2_850 ?
C05 P06 C05 52.2(5) . 2_850 ?
C06 P06 C05 34.8(3) 2_850 2_850 ?
C06 P06 C05 34.5(3) . 2_850 ?
P06 P06 C05 36.1(2) 2_850 2_850 ?
P05 P06 I6 75.50(19) 2_850 . ?
P05 P06 I6 159.2(2) . . ?
C05 P06 I6 77.6(4) . . ?
C06 P06 I6 69.7(3) 2_850 . ?
C06 P06 I6 120.2(3) . . ?
P06 P06 I6 119.5(2) 2_850 . ?
C05 P06 I6 104.5(2) 2_850 . ?
P05 P06 Br5 159.6(2) 2_850 . ?
P05 P06 Br5 76.02(19) . . ?
C05 P06 Br5 76.4(4) . . ?
C06 P06 Br5 119.7(3) 2_850 . ?
C06 P06 Br5 70.4(2) . . ?
P06 P06 Br5 118.9(2) 2_850 . ?
C05 P06 Br5 104.9(2) 2_850 . ?
I6 P06 Br5 114.15(11) . . ?
P05 P06 I5 159.6(2) 2_850 . ?
P05 P06 I5 76.00(19) . . ?
C05 P06 I5 76.4(4) . . ?
C06 P06 I5 119.7(3) 2_850 . ?
C06 P06 I5 70.4(2) . . ?
P06 P06 I5 118.9(2) 2_850 . ?
C05 P06 I5 104.9(2) 2_850 . ?
I6 P06 I5 114.16(11) . . ?
Br5 P06 I5 0.04(3) . . ?
P05 P06 Br4 75.96(19) 2_850 . ?
P05 P06 Br4 75.65(18) . . ?
C05 P06 Br4 157.6(4) . . ?
C06 P06 Br4 119.1(3) 2_850 . ?
C06 P06 Br4 118.0(3) . . ?
P06 P06 Br4 69.29(6) 2_850 . ?
C05 P06 Br4 105.4(2) 2_850 . ?
I6 P06 Br4 113.46(11) . . ?
Br5 P06 Br4 113.20(11) . . ?
I5 P06 Br4 113.22(11) . . ?
P05 P06 Br6 74.27(19) 2_850 . ?
P05 P06 Br6 158.3(2) . . ?
C05 P06 Br6 77.7(4) . . ?
C06 P06 Br6 68.8(3) 2_850 . ?
C06 P06 Br6 120.0(3) . . ?
P06 P06 Br6 118.3(2) 2_850 . ?
C05 P06 Br6 103.7(2) 2_850 . ?
I6 P06 Br6 1.24(2) . . ?
Br5 P06 Br6 115.32(11) . . ?
I5 P06 Br6 115.33(11) . . ?
Br4 P06 Br6 112.97(11) . . ?
C06 P05 P06 90.1(4) . 2_850 ?
C06 P05 P06 90.6(4) . . ?
P06 P05 P06 90.5(3) 2_850 . ?
C06 P05 C05 43.9(4) . 2_850 ?
P06 P05 C05 46.2(3) 2_850 2_850 ?
P06 P05 C05 89.4(3) . 2_850 ?
C06 P05 C05 44.4(4) . . ?
P06 P05 C05 90.1(3) 2_850 . ?
P06 P05 C05 46.2(3) . . ?
C05 P05 C05 57.9(5) 2_850 . ?
C06 P05 P05 90.0(4) . 2_850 ?
P06 P05 P05 45.81(19) 2_850 2_850 ?
P06 P05 P05 44.65(18) . 2_850 ?
C05 P05 P05 60.0(3) 2_850 2_850 ?
C05 P05 P05 59.9(3) . 2_850 ?
C06 P05 C06 55.1(5) . 2_850 ?
P06 P05 C06 55.5(3) 2_850 2_850 ?
P06 P05 C06 54.4(3) . 2_850 ?
C05 P05 C06 35.0(3) 2_850 2_850 ?
C05 P05 C06 34.6(3) . 2_850 ?
P05 P05 C06 34.9(2) 2_850 2_850 ?
C06 P05 I6 76.1(4) . 2_850 ?
P06 P05 I6 75.31(19) 2_850 2_850 ?
P06 P05 I6 160.3(2) . 2_850 ?
C05 P05 I6 70.9(3) 2_850 2_850 ?
C05 P05 I6 118.9(3) . 2_850 ?
P05 P05 I6 119.6(2) 2_850 2_850 ?
C06 P05 I6 105.9(2) 2_850 2_850 ?
C06 P05 Br6 76.0(4) . 2_850 ?
P06 P05 Br6 77.14(19) 2_850 2_850 ?
P06 P05 Br6 161.5(2) . 2_850 ?
C05 P05 Br6 72.2(3) 2_850 2_850 ?
C05 P05 Br6 119.2(3) . 2_850 ?
P05 P05 Br6 121.4(2) 2_850 2_850 ?
C06 P05 Br6 107.1(2) 2_850 2_850 ?
I6 P05 Br6 1.83(2) 2_850 2_850 ?
C06 P05 I5 76.8(4) . . ?
P06 P05 I5 159.8(2) 2_850 . ?
P06 P05 I5 74.64(19) . . ?
C05 P05 I5 118.6(3) 2_850 . ?
C05 P05 I5 69.7(3) . . ?
P05 P05 I5 117.9(2) 2_850 . ?
C06 P05 I5 104.3(2) 2_850 . ?
I6 P05 I5 115.25(12) 2_850 . ?
Br6 P05 I5 113.52(11) 2_850 . ?
C06 P05 Br5 76.8(4) . . ?
P06 P05 Br5 159.8(2) 2_850 . ?
P06 P05 Br5 74.62(19) . . ?
C05 P05 Br5 118.7(3) 2_850 . ?
C05 P05 Br5 69.8(3) . . ?
P05 P05 Br5 117.9(2) 2_850 . ?
C06 P05 Br5 104.3(2) 2_850 . ?
I6 P05 Br5 115.28(12) 2_850 . ?
Br6 P05 Br5 113.54(12) 2_850 . ?
I5 P05 Br5 0.04(3) . . ?
C06 P05 Br4 159.5(4) . . ?
P06 P05 Br4 75.52(19) 2_850 . ?
P06 P05 Br4 75.23(18) . . ?
C05 P05 Br4 119.8(3) 2_850 . ?
C05 P05 Br4 119.8(3) . . ?
P05 P05 Br4 69.50(7) 2_850 . ?
C06 P05 Br4 104.4(2) 2_850 . ?
I6 P05 Br4 113.21(11) 2_850 . ?
Br6 P05 Br4 113.92(11) 2_850 . ?
I5 P05 Br4 112.52(11) . . ?
Br5 P05 Br4 112.48(11) . . ?
C08 P08 P09 91.8(4) 2_95/ 2_95/ ?
C08 P08 P09 89.4(4) 2_95/ . ?
P09 P08 P09 90.1(3) 2_95/ . ?
C08 P08 P08 90.6(4) 2_95/ 2_95/ ?
P09 P08 P08 45.10(19) 2_95/ 2_95/ ?
P09 P08 P08 44.97(19) . 2_95/ ?
C08 P08 C09 46.3(5) 2_95/ . ?
P09 P08 C09 45.5(3) 2_95/ . ?
P09 P08 C09 91.4(3) . . ?
P08 P08 C09 61.3(3) 2_95/ . ?
C08 P08 C09 45.0(5) 2_95/ 2_95/ ?
P09 P08 C09 90.0(3) 2_95/ 2_95/ ?
P09 P08 C09 44.5(3) . 2_95/ ?
P08 P08 C09 59.5(3) 2_95/ 2_95/ ?
C09 P08 C09 61.1(5) . 2_95/ ?
C08 P08 C08 55.7(5) 2_95/ . ?
P09 P08 C08 53.9(3) 2_95/ . ?
P09 P08 C08 55.5(3) . . ?
P08 P08 C08 35.0(2) 2_95/ . ?
C09 P08 C08 35.9(3) . . ?
C09 P08 C08 36.1(3) 2_95/ . ?
C08 P08 Br7 161.7(4) 2_95/ . ?
P09 P08 Br7 79.77(19) 2_95/ . ?
P09 P08 Br7 74.50(18) . . ?
P08 P08 Br7 71.85(7) 2_95/ . ?
C09 P08 Br7 123.9(3) . . ?
C09 P08 Br7 118.2(3) 2_95/ . ?
C08 P08 Br7 106.9(2) . . ?
C08 P08 I9 73.7(4) 2_95/ 2_95/ ?
P09 P08 I9 160.5(2) 2_95/ 2_95/ ?
P09 P08 I9 77.13(19) . 2_95/ ?
P08 P08 I9 120.5(2) 2_95/ 2_95/ ?
C09 P08 I9 119.2(3) . 2_95/ ?
C09 P08 I9 70.5(3) 2_95/ 2_95/ ?
C08 P08 I9 106.6(2) . 2_95/ ?
Br7 P08 I9 110.16(10) . 2_95/ ?
C08 P08 Br9 75.6(4) 2_95/ 2_95/ ?
P09 P08 Br9 162.3(2) 2_95/ 2_95/ ?
P09 P08 Br9 77.74(19) . 2_95/ ?
P08 P08 Br9 121.5(2) 2_95/ 2_95/ ?
C09 P08 Br9 121.1(3) . 2_95/ ?
C09 P08 Br9 72.3(3) 2_95/ 2_95/ ?
C08 P08 Br9 108.4(2) . 2_95/ ?
Br7 P08 Br9 108.60(10) . 2_95/ ?
I9 P08 Br9 2.02(3) 2_95/ 2_95/ ?
C08 P08 Br8 77.6(4) 2_95/ . ?
P09 P08 Br8 74.66(19) 2_95/ . ?
P09 P08 Br8 159.4(2) . . ?
P08 P08 Br8 118.4(2) 2_95/ . ?
C09 P08 Br8 68.0(3) . . ?
C09 P08 Br8 120.3(3) 2_95/ . ?
C08 P08 Br8 103.9(2) . . ?
Br7 P08 Br8 115.09(11) . . ?
I9 P08 Br8 113.50(11) 2_95/ . ?
Br9 P08 Br8 113.52(11) 2_95/ . ?
C08 P08 I8 77.3(4) 2_95/ . ?
P09 P08 I8 74.69(19) 2_95/ . ?
P09 P08 I8 159.2(2) . . ?
P08 P08 I8 118.4(2) 2_95/ . ?
C09 P08 I8 67.9(3) . . ?
C09 P08 I8 120.0(3) 2_95/ . ?
C08 P08 I8 103.7(2) . . ?
Br7 P08 I8 115.35(11) . . ?
I9 P08 I8 113.38(11) 2_95/ . ?
Br9 P08 I8 113.41(11) 2_95/ . ?
Br8 P08 I8 0.27(2) . . ?
P08 P09 P08 89.9(3) 2_95/ . ?
P08 P09 C09 89.6(4) 2_95/ 2_95/ ?
P08 P09 C09 91.6(4) . 2_95/ ?
P08 P09 C08 91.0(3) 2_95/ 2_95/ ?
P08 P09 C08 45.2(3) . 2_95/ ?
C09 P09 C08 46.4(5) 2_95/ 2_95/ ?
P08 P09 P09 45.04(19) 2_95/ 2_95/ ?
P08 P09 P09 44.90(19) . 2_95/ ?
C09 P09 P09 91.1(4) 2_95/ 2_95/ ?
C08 P09 P09 61.1(3) 2_95/ 2_95/ ?
P08 P09 C08 44.1(3) 2_95/ . ?
P08 P09 C08 89.3(3) . . ?
C09 P09 C08 45.6(4) 2_95/ . ?
C08 P09 C08 60.7(5) 2_95/ . ?
P09 P09 C08 59.2(3) 2_95/ . ?
P08 P09 C09 55.3(3) 2_95/ . ?
P08 P09 C09 53.8(3) . . ?
C09 P09 C09 56.0(5) 2_95/ . ?
C08 P09 C09 35.7(3) 2_95/ . ?
P09 P09 C09 35.2(2) 2_95/ . ?
C08 P09 C09 35.5(3) . . ?
P08 P09 Br7 79.90(19) 2_95/ . ?
P08 P09 Br7 77.01(19) . . ?
C09 P09 Br7 164.5(4) 2_95/ . ?
C08 P09 Br7 121.7(3) 2_95/ . ?
P09 P09 Br7 73.37(7) 2_95/ . ?
C08 P09 Br7 122.6(3) . . ?
C09 P09 Br7 108.5(2) . . ?
P08 P09 Br8 77.36(19) 2_95/ 2_95/ ?
P08 P09 Br8 161.0(2) . 2_95/ ?
C09 P09 Br8 74.4(4) 2_95/ 2_95/ ?
C08 P09 Br8 119.9(3) 2_95/ 2_95/ ?
P09 P09 Br8 121.0(2) 2_95/ 2_95/ ?
C08 P09 Br8 71.7(3) . 2_95/ ?
C09 P09 Br8 107.2(2) . 2_95/ ?
Br7 P09 Br8 113.88(11) . 2_95/ ?
P08 P09 I8 77.33(19) 2_95/ 2_95/ ?
P08 P09 I8 160.8(2) . 2_95/ ?
C09 P09 I8 74.1(4) 2_95/ 2_95/ ?
C08 P09 I8 119.7(3) 2_95/ 2_95/ ?
P09 P09 I8 120.9(2) 2_95/ 2_95/ ?
C08 P09 I8 71.5(3) . 2_95/ ?
C09 P09 I8 107.0(2) . 2_95/ ?
Br7 P09 I8 114.12(11) . 2_95/ ?
Br8 P09 I8 0.27(3) 2_95/ 2_95/ ?
P08 P09 I9 158.6(2) 2_95/ 2_95/ ?
P08 P09 I9 74.72(19) . 2_95/ ?
C09 P09 I9 76.2(4) 2_95/ 2_95/ ?
C08 P09 I9 67.6(3) 2_95/ 2_95/ ?
P09 P09 I9 118.1(2) 2_95/ 2_95/ ?
C08 P09 I9 119.4(3) . 2_95/ ?
C09 P09 I9 103.3(2) . 2_95/ ?
Br7 P09 I9 110.19(11) . 2_95/ ?
Br8 P09 I9 113.15(11) 2_95/ 2_95/ ?
I8 P09 I9 113.09(11) 2_95/ 2_95/ ?
P08 P09 Br9 159.7(2) 2_95/ 2_95/ ?
P08 P09 Br9 74.45(19) . 2_95/ ?
C09 P09 Br9 78.1(4) 2_95/ 2_95/ ?
C08 P09 Br9 68.8(3) 2_95/ 2_95/ ?
P09 P09 Br9 118.2(2) 2_95/ 2_95/ ?
C08 P09 Br9 121.2(3) . 2_95/ ?
C09 P09 Br9 104.4(2) . 2_95/ ?
Br7 P09 Br9 108.32(11) . 2_95/ ?
Br8 P09 Br9 114.00(11) 2_95/ 2_95/ ?
I8 P09 Br9 113.95(11) 2_95/ 2_95/ ?
I9 P09 Br9 1.92(3) 2_95/ 2_95/ ?
C01 C02 P02 90.8(6) . . ?
C01 C02 C01 89.2(7) . 2_95/ ?
P02 C02 C01 90.3(6) . 2_95/ ?
C01 C02 P01 45.6(4) . . ?
P02 C02 P01 45.2(3) . . ?
C01 C02 P01 89.6(5) 2_95/ . ?
C01 C02 P01 90.6(6) . 2_95/ ?
P02 C02 P01 44.7(3) . 2_95/ ?
C01 C02 P01 45.5(4) 2_95/ 2_95/ ?
P01 C02 P01 59.9(3) . 2_95/ ?
C01 C02 C02 45.4(5) . 2_95/ ?
P02 C02 C02 89.5(4) . 2_95/ ?
C01 C02 C02 43.9(5) 2_95/ 2_95/ ?
P01 C02 C02 59.6(3) . 2_95/ ?
P01 C02 C02 59.6(3) 2_95/ 2_95/ ?
C01 C02 P02 55.4(4) . 2_95/ ?
P02 C02 P02 54.3(3) . 2_95/ ?
C01 C02 P02 54.7(4) 2_95/ 2_95/ ?
P01 C02 P02 34.91(19) . 2_95/ ?
P01 C02 P02 35.22(19) 2_95/ 2_95/ ?
C02 C02 P02 35.2(2) 2_95/ 2_95/ ?
C01 C02 I1 74.7(5) . . ?
P02 C02 I1 158.7(5) . . ?
C01 C02 I1 74.3(5) 2_95/ . ?
P01 C02 I1 118.5(4) . . ?
P01 C02 I1 118.5(4) 2_95/ . ?
C02 C02 I1 69.15(18) 2_95/ . ?
P02 C02 I1 104.3(3) 2_95/ . ?
C01 C02 I2 76.0(5) . . ?
P02 C02 I2 76.1(4) . . ?
C01 C02 I2 159.5(6) 2_95/ . ?
P01 C02 I2 70.0(3) . . ?
P01 C02 I2 119.3(4) 2_95/ . ?
C02 C02 I2 119.6(6) 2_95/ . ?
P02 C02 I2 104.9(3) 2_95/ . ?
I1 C02 I2 114.2(3) . . ?
C01 C02 Br2 76.0(5) . . ?
P02 C02 Br2 75.8(4) . . ?
C01 C02 Br2 159.4(6) 2_95/ . ?
P01 C02 Br2 69.8(3) . . ?
P01 C02 Br2 119.1(4) 2_95/ . ?
C02 C02 Br2 119.6(6) 2_95/ . ?
P02 C02 Br2 104.7(3) 2_95/ . ?
I1 C02 Br2 114.4(3) . . ?
I2 C02 Br2 0.20(2) . . ?
C01 C02 I3 159.8(6) . . ?
P02 C02 I3 75.6(4) . . ?
C01 C02 I3 76.3(5) 2_95/ . ?
P01 C02 I3 119.2(4) . . ?
P01 C02 I3 69.2(3) 2_95/ . ?
C02 C02 I3 118.5(6) 2_95/ . ?
P02 C02 I3 104.4(3) 2_95/ . ?
I1 C02 I3 113.7(3) . . ?
I2 C02 I3 113.9(3) . . ?
Br2 C02 I3 113.8(3) . . ?
C01 C02 Br3 159.6(6) . . ?
P02 C02 Br3 75.3(4) . . ?
C01 C02 Br3 76.3(5) 2_95/ . ?
P01 C02 Br3 118.9(4) . . ?
P01 C02 Br3 69.1(3) 2_95/ . ?
C02 C02 Br3 118.4(6) 2_95/ . ?
P02 C02 Br3 104.3(3) 2_95/ . ?
I1 C02 Br3 113.9(3) . . ?
I2 C02 Br3 113.8(3) . . ?
Br2 C02 Br3 113.7(3) . . ?
I3 C02 Br3 0.26(2) . . ?
C02 C01 P01 89.9(6) . . ?
C02 C01 C02 90.7(7) . 2_95/ ?
P01 C01 C02 88.5(6) . 2_95/ ?
C02 C01 C01 46.1(5) . 2_95/ ?
P01 C01 C01 90.0(3) . 2_95/ ?
C02 C01 C01 44.6(5) 2_95/ 2_95/ ?
C02 C01 P02 44.9(4) . . ?
P01 C01 P02 45.0(3) . . ?
C02 C01 P02 89.5(5) 2_95/ . ?
C01 C01 P02 60.7(3) 2_95/ . ?
C02 C01 P02 89.8(5) . 2_95/ ?
P01 C01 P02 44.0(3) . 2_95/ ?
C02 C01 P02 44.4(4) 2_95/ 2_95/ ?
C01 C01 P02 59.9(3) 2_95/ 2_95/ ?
P02 C01 P02 59.4(3) . 2_95/ ?
C02 C01 P01 54.6(5) . 2_95/ ?
P01 C01 P01 54.5(3) . 2_95/ ?
C02 C01 P01 54.5(4) 2_95/ 2_95/ ?
C01 C01 P01 35.6(2) 2_95/ 2_95/ ?
P02 C01 P01 34.99(18) . 2_95/ ?
P02 C01 P01 35.29(17) 2_95/ 2_95/ ?
C02 C01 I1 76.6(5) . . ?
P01 C01 I1 159.2(5) . . ?
C02 C01 I1 76.2(5) 2_95/ . ?
C01 C01 I1 69.24(16) 2_95/ . ?
P02 C01 I1 119.8(3) . . ?
P02 C01 I1 119.1(3) 2_95/ . ?
P01 C01 I1 104.8(3) 2_95/ . ?
C02 C01 I2 75.6(5) . . ?
P01 C01 I2 75.9(3) . . ?
C02 C01 I2 159.1(6) 2_95/ . ?
C01 C01 I2 120.3(5) 2_95/ . ?
P02 C01 I2 69.6(2) . . ?
P02 C01 I2 118.5(3) 2_95/ . ?
P01 C01 I2 104.6(3) 2_95/ . ?
I1 C01 I2 114.8(3) . . ?
C02 C01 Br2 75.6(5) . . ?
P01 C01 Br2 75.7(3) . . ?
C02 C01 Br2 158.9(6) 2_95/ . ?
C01 C01 Br2 120.2(5) 2_95/ . ?
P02 C01 Br2 69.5(2) . . ?
P02 C01 Br2 118.3(3) 2_95/ . ?
P01 C01 Br2 104.4(3) 2_95/ . ?
I1 C01 Br2 115.0(3) . . ?
I2 C01 Br2 0.20(2) . . ?
C02 C01 I3 158.6(6) . 2_95/ ?
P01 C01 I3 74.4(3) . 2_95/ ?
C02 C01 I3 74.8(5) 2_95/ 2_95/ ?
C01 C01 I3 118.1(5) 2_95/ 2_95/ ?
P02 C01 I3 117.9(3) . 2_95/ ?
P02 C01 I3 68.8(2) 2_95/ 2_95/ ?
P01 C01 I3 104.1(3) 2_95/ 2_95/ ?
I1 C01 I3 113.9(3) . 2_95/ ?
I2 C01 I3 113.2(3) . 2_95/ ?
Br2 C01 I3 113.1(3) . 2_95/ ?
C02 C01 Br3 158.5(6) . 2_95/ ?
P01 C01 Br3 74.1(3) . 2_95/ ?
C02 C01 Br3 74.8(5) 2_95/ 2_95/ ?
C01 C01 Br3 118.0(5) 2_95/ 2_95/ ?
P02 C01 Br3 117.7(3) . 2_95/ ?
P02 C01 Br3 68.6(2) 2_95/ 2_95/ ?
P01 C01 Br3 103.9(3) 2_95/ 2_95/ ?
I1 C01 Br3 114.1(3) . 2_95/ ?
I2 C01 Br3 113.1(3) . 2_95/ ?
Br2 C01 Br3 113.0(3) . 2_95/ ?
I3 C01 Br3 0.25(2) 2_95/ 2_95/ ?
P08 C08 C09 91.3(6) 2_95/ . ?
P08 C08 C09 88.9(6) 2_95/ 2_95/ ?
C09 C08 C09 90.7(7) . 2_95/ ?
P08 C08 P09 45.4(3) 2_95/ 2_95/ ?
C09 C08 P09 45.9(4) . 2_95/ ?
C09 C08 P09 91.0(6) 2_95/ 2_95/ ?
P08 C08 P09 44.1(3) 2_95/ . ?
C09 C08 P09 89.7(6) . . ?
C09 C08 P09 44.8(4) 2_95/ . ?
P09 C08 P09 59.7(3) 2_95/ . ?
P08 C08 C08 89.3(4) 2_95/ 2_95/ ?
C09 C08 C08 45.5(5) . 2_95/ ?
C09 C08 C08 45.2(5) 2_95/ 2_95/ ?
P09 C08 C08 60.6(3) 2_95/ 2_95/ ?
P09 C08 C08 58.7(3) . 2_95/ ?
P08 C08 P08 54.3(3) 2_95/ . ?
C09 C08 P08 54.5(5) . . ?
C09 C08 P08 56.0(5) 2_95/ . ?
P09 C08 P08 35.03(19) 2_95/ . ?
P09 C08 P08 35.13(19) . . ?
C08 C08 P08 35.0(2) 2_95/ . ?
P08 C08 I9 77.8(4) 2_95/ . ?
C09 C08 I9 79.1(5) . . ?
C09 C08 I9 163.0(6) 2_95/ . ?
P09 C08 I9 72.1(3) 2_95/ . ?
P09 C08 I9 120.7(4) . . ?
C08 C08 I9 123.0(6) 2_95/ . ?
P08 C08 I9 107.1(3) . . ?
P08 C08 Br9 76.4(4) 2_95/ . ?
C09 C08 Br9 79.9(5) . . ?
C09 C08 Br9 162.3(6) 2_95/ . ?
P09 C08 Br9 71.7(3) 2_95/ . ?
P09 C08 Br9 119.5(4) . . ?
C08 C08 Br9 123.5(6) 2_95/ . ?
P08 C08 Br9 106.7(3) . . ?
I9 C08 Br9 1.58(3) . . ?
P08 C08 I7 158.8(5) 2_95/ . ?
C09 C08 I7 75.3(5) . . ?
C09 C08 I7 75.2(5) 2_95/ . ?
P09 C08 I7 119.7(4) 2_95/ . ?
P09 C08 I7 118.2(4) . . ?
C08 C08 I7 69.60(18) 2_95/ . ?
P08 C08 I7 104.6(3) . . ?
I9 C08 I7 114.5(3) . . ?
Br9 C08 I7 116.1(3) . . ?
P08 C08 I8 75.0(4) 2_95/ 2_95/ ?
C09 C08 I8 157.6(6) . 2_95/ ?
C09 C08 I8 71.8(5) 2_95/ 2_95/ ?
P09 C08 I8 118.6(4) 2_95/ 2_95/ ?
P09 C08 I8 68.1(3) . 2_95/ ?
C08 C08 I8 115.5(6) 2_95/ 2_95/ ?
P08 C08 I8 103.3(3) . 2_95/ ?
I9 C08 I8 114.1(3) . 2_95/ ?
Br9 C08 I8 112.9(3) . 2_95/ ?
I7 C08 I8 111.9(3) . 2_95/ ?
P08 C08 Br8 74.8(4) 2_95/ 2_95/ ?
C09 C08 Br8 157.5(6) . 2_95/ ?
C09 C08 Br8 71.8(5) 2_95/ 2_95/ ?
P09 C08 Br8 118.4(4) 2_95/ 2_95/ ?
P09 C08 Br8 68.0(3) . 2_95/ ?
C08 C08 Br8 115.4(6) 2_95/ 2_95/ ?
P08 C08 Br8 103.1(3) . 2_95/ ?
I9 C08 Br8 114.0(3) . 2_95/ ?
Br9 C08 Br8 112.8(3) . 2_95/ ?
I7 C08 Br8 112.1(3) . 2_95/ ?
I8 C08 Br8 0.24(2) 2_95/ 2_95/ ?
P09 C09 C08 87.7(6) 2_95/ . ?
P09 C09 C08 89.6(6) 2_95/ 2_95/ ?
C08 C09 C08 89.3(7) . 2_95/ ?
P09 C09 P08 44.8(3) 2_95/ . ?
C08 C09 P08 89.6(6) . . ?
C08 C09 P08 44.8(4) 2_95/ . ?
P09 C09 P08 43.9(3) 2_95/ 2_95/ ?
C08 C09 P08 43.8(4) . 2_95/ ?
C08 C09 P08 87.9(6) 2_95/ 2_95/ ?
P08 C09 P08 59.2(3) . 2_95/ ?
P09 C09 C09 88.9(4) 2_95/ 2_95/ ?
C08 C09 C09 44.8(5) . 2_95/ ?
C08 C09 C09 44.5(5) 2_95/ 2_95/ ?
P08 C09 C09 60.3(3) . 2_95/ ?
P08 C09 C09 58.5(3) 2_95/ 2_95/ ?
P09 C09 P09 53.7(3) 2_95/ . ?
C08 C09 P09 54.8(5) . . ?
C08 C09 P09 53.3(5) 2_95/ . ?
P08 C09 P09 34.77(19) . . ?
P08 C09 P09 34.69(18) 2_95/ . ?
C09 C09 P09 35.2(2) 2_95/ . ?
P09 C09 I8 77.2(4) 2_95/ . ?
C08 C09 I8 161.1(6) . . ?
C08 C09 I8 79.6(5) 2_95/ . ?
P08 C09 I8 71.8(3) . . ?
P08 C09 I8 119.9(4) 2_95/ . ?
C09 C09 I8 122.6(6) 2_95/ . ?
P09 C09 I8 106.5(3) . . ?
P09 C09 Br8 76.9(4) 2_95/ . ?
C08 C09 Br8 160.9(6) . . ?
C08 C09 Br8 79.6(5) 2_95/ . ?
P08 C09 Br8 71.6(3) . . ?
P08 C09 Br8 119.7(4) 2_95/ . ?
C09 C09 Br8 122.6(6) 2_95/ . ?
P09 C09 Br8 106.4(3) . . ?
I8 C09 Br8 0.25(3) . . ?
P09 C09 I7 158.1(5) 2_95/ . ?
C08 C09 I7 76.0(5) . . ?
C08 C09 I7 75.9(5) 2_95/ . ?
P08 C09 I7 119.4(4) . . ?
P08 C09 I7 117.9(4) 2_95/ . ?
C09 C09 I7 69.26(18) 2_95/ . ?
P09 C09 I7 104.4(3) . . ?
I8 C09 I7 115.3(3) . . ?
Br8 C09 I7 115.5(3) . . ?
P09 C09 I9 75.5(4) 2_95/ . ?
C08 C09 I9 72.0(5) . . ?
C08 C09 I9 156.3(6) 2_95/ . ?
P08 C09 I9 118.6(4) . . ?
P08 C09 I9 68.5(3) 2_95/ . ?
C09 C09 I9 115.6(6) 2_95/ . ?
P09 C09 I9 103.1(3) . . ?
I8 C09 I9 114.0(3) . . ?
Br8 C09 I9 113.9(3) . . ?
I7 C09 I9 112.0(3) . . ?
P09 C09 Br9 74.2(4) 2_95/ . ?
C08 C09 Br9 72.0(5) . . ?
C08 C09 Br9 155.4(6) 2_95/ . ?
P08 C09 Br9 117.3(4) . . ?
P08 C09 Br9 67.5(3) 2_95/ . ?
C09 C09 Br9 115.3(6) 2_95/ . ?
P09 C09 Br9 102.2(3) . . ?
I8 C09 Br9 113.6(3) . . ?
Br8 C09 Br9 113.5(3) . . ?
I7 C09 Br9 113.2(3) . . ?
I9 C09 Br9 1.32(3) . . ?
C05 C06 P05 91.9(6) 2_850 . ?
C05 C06 C05 88.1(7) 2_850 . ?
P05 C06 C05 91.4(6) . . ?
C05 C06 P06 46.7(4) 2_850 2_850 ?
P05 C06 P06 45.2(3) . 2_850 ?
C05 C06 P06 91.1(5) . 2_850 ?
C05 C06 C06 44.3(5) 2_850 2_850 ?
P05 C06 C06 90.0(4) . 2_850 ?
C05 C06 C06 43.8(5) . 2_850 ?
P06 C06 C06 60.6(3) 2_850 2_850 ?
C05 C06 P06 90.3(5) 2_850 . ?
P05 C06 P06 45.6(3) . . ?
C05 C06 P06 45.9(4) . . ?
P06 C06 P06 60.7(3) 2_850 . ?
C06 C06 P06 59.2(3) 2_850 . ?
C05 C06 P05 55.1(4) 2_850 2_850 ?
P05 C06 P05 55.2(3) . 2_850 ?
C05 C06 P05 55.0(4) . 2_850 ?
P06 C06 P05 36.06(18) 2_850 2_850 ?
C06 C06 P05 34.9(2) 2_850 2_850 ?
P06 C06 P05 35.23(18) . 2_850 ?
C05 C06 I4 77.5(5) 2_850 2_850 ?
P05 C06 I4 160.7(5) . 2_850 ?
C05 C06 I4 72.3(5) . 2_850 ?
P06 C06 I4 122.7(4) 2_850 2_850 ?
C06 C06 I4 71.09(17) 2_850 2_850 ?
P06 C06 I4 117.5(4) . 2_850 ?
P05 C06 I4 105.9(3) 2_850 2_850 ?
C05 C06 I6 77.8(5) 2_850 2_850 ?
P05 C06 I6 75.1(4) . 2_850 ?
C05 C06 I6 159.9(6) . 2_850 ?
P06 C06 I6 68.9(2) 2_850 2_850 ?
C06 C06 I6 119.9(5) 2_850 2_850 ?
P06 C06 I6 119.1(4) . 2_850 ?
P05 C06 I6 104.9(3) 2_850 2_850 ?
I4 C06 I6 117.4(3) 2_850 2_850 ?
C05 C06 Br6 79.5(5) 2_850 2_850 ?
P05 C06 Br6 75.5(4) . 2_850 ?
C05 C06 Br6 161.6(6) . 2_850 ?
P06 C06 Br6 70.5(3) 2_850 2_850 ?
C06 C06 Br6 121.8(5) 2_850 2_850 ?
P06 C06 Br6 119.9(4) . 2_850 ?
P05 C06 Br6 106.5(3) 2_850 2_850 ?
I4 C06 Br6 117.5(3) 2_850 2_850 ?
I6 C06 Br6 1.87(2) 2_850 2_850 ?
C05 C06 I4 69.9(5) 2_850 . ?
P05 C06 I4 157.2(5) . . ?
C05 C06 I4 74.8(5) . . ?
P06 C06 I4 115.6(3) 2_850 . ?
C06 C06 I4 67.39(16) 2_850 . ?
P06 C06 I4 118.5(4) . . ?
P05 C06 I4 102.2(3) 2_850 . ?
I4 C06 I4 7.98(3) 2_850 . ?
I6 C06 I4 112.5(3) 2_850 . ?
Br6 C06 I4 112.8(3) 2_850 . ?
C05 C06 I5 158.3(6) 2_850 . ?
P05 C06 I5 75.0(4) . . ?
C05 C06 I5 75.4(5) . . ?
P06 C06 I5 118.5(4) 2_850 . ?
C06 C06 I5 117.2(5) 2_850 . ?
P06 C06 I5 68.2(2) . . ?
P05 C06 I5 103.5(3) 2_850 . ?
I4 C06 I5 109.6(3) 2_850 . ?
I6 C06 I5 114.1(3) 2_850 . ?
Br6 C06 I5 112.7(3) 2_850 . ?
I4 C06 I5 117.5(3) . . ?
C06 C05 C06 91.8(7) 2_850 . ?
C06 C05 P06 88.9(6) 2_850 . ?
C06 C05 P06 90.0(6) . . ?
C06 C05 C05 46.2(5) 2_850 2_850 ?
C06 C05 C05 45.7(5) . 2_850 ?
P06 C05 C05 91.6(4) . 2_850 ?
C06 C05 P05 44.2(4) 2_850 2_850 ?
C06 C05 P05 90.0(5) . 2_850 ?
P06 C05 P05 44.7(3) . 2_850 ?
C05 C05 P05 61.0(3) 2_850 2_850 ?
C06 C05 P05 90.3(5) 2_850 . ?
C06 C05 P05 44.2(4) . . ?
P06 C05 P05 45.9(3) . . ?
C05 C05 P05 61.0(3) 2_850 . ?
P05 C05 P05 60.1(3) 2_850 . ?
C06 C05 P06 55.2(4) 2_850 2_850 ?
C06 C05 P06 54.1(4) . 2_850 ?
P06 C05 P06 55.5(3) . 2_850 ?
C05 C05 P06 36.1(2) 2_850 2_850 ?
P05 C05 P06 35.91(18) 2_850 2_850 ?
P05 C05 P06 35.09(18) . 2_850 ?
C06 C05 I4 81.4(5) 2_850 2_850 ?
C06 C05 I4 78.3(5) . 2_850 ?
P06 C05 I4 164.5(5) . 2_850 ?
C05 C05 I4 72.95(17) 2_850 2_850 ?
P05 C05 I4 124.2(4) 2_850 2_850 ?
P05 C05 I4 121.7(4) . 2_850 ?
P06 C05 I4 109.0(3) 2_850 2_850 ?
C06 C05 I4 73.9(5) 2_850 . ?
C06 C05 I4 76.7(5) . . ?
P06 C05 I4 157.7(5) . . ?
C05 C05 I4 66.24(17) 2_850 . ?
P05 C05 I4 116.3(4) 2_850 . ?
P05 C05 I4 118.6(4) . . ?
P06 C05 I4 102.4(3) 2_850 . ?
I4 C05 I4 7.86(3) 2_850 . ?
C06 C05 I5 159.1(6) 2_850 . ?
C06 C05 I5 76.3(5) . . ?
P06 C05 I5 74.2(3) . . ?
C05 C05 I5 120.6(6) 2_850 . ?
P05 C05 I5 117.5(4) 2_850 . ?
P05 C05 I5 69.1(3) . . ?
P06 C05 I5 104.2(3) 2_850 . ?
I4 C05 I5 112.2(3) 2_850 . ?
I4 C05 I5 118.7(3) . . ?
C06 C05 Br5 159.1(6) 2_850 . ?
C06 C05 Br5 76.3(5) . . ?
P06 C05 Br5 74.1(3) . . ?
C05 C05 Br5 120.6(6) 2_850 . ?
P05 C05 Br5 117.5(4) 2_850 . ?
P05 C05 Br5 69.1(3) . . ?
P06 C05 Br5 104.2(3) 2_850 . ?
I4 C05 Br5 112.2(3) 2_850 . ?
I4 C05 Br5 118.7(3) . . ?
I5 C05 Br5 0.04(3) . . ?
C06 C05 I6 73.9(5) 2_850 . ?
C06 C05 I6 157.5(6) . . ?
P06 C05 I6 72.8(4) . . ?
C05 C05 I6 118.7(6) 2_850 . ?
P05 C05 I6 67.7(3) 2_850 . ?
P05 C05 I6 117.1(4) . . ?
P06 C05 I6 103.6(3) 2_850 . ?
I4 C05 I6 115.5(3) 2_850 . ?
I4 C05 I6 114.4(3) . . ?
I5 C05 I6 111.4(3) . . ?
Br5 C05 I6 111.3(3) . . ?

loop_
_geom_bond_atom_site_label_1
_geom_bond_atom_site_label_2
_geom_bond_distance
_geom_bond_site_symmetry_2
_geom_bond_publ_flag
I1 C01 2.133(6) 2_95/ ?
I1 C01 2.133(6) . ?
I1 C02 2.152(7) 2_95/ ?
I1 C02 2.152(7) . ?
I4 I4 0.3049(5) 2_850 ?
I4 C05 2.073(6) 2_850 ?
I4 C06 2.131(6) 2_850 ?
I4 C05 2.166(6) . ?
I4 C06 2.184(6) . ?
I7 C09 2.162(7) 2_95/ ?
I7 C09 2.162(7) . ?
I7 C08 2.168(7) 2_95/ ?
I7 C08 2.168(7) . ?
I2 C02 2.162(7) . ?
I2 C01 2.166(6) . ?
I2 P02 2.170(3) . ?
I2 P01 2.173(3) . ?
I3 P01 2.165(3) 2_95/ ?
I3 P02 2.172(3) . ?
I3 C02 2.175(7) . ?
I3 C01 2.189(6) 2_95/ ?
I5 P06 2.159(3) . ?
I5 P05 2.173(3) . ?
I5 C05 2.181(6) . ?
I5 C06 2.190(6) . ?
I6 P06 2.135(3) . ?
I6 P05 2.137(3) 2_850 ?
I6 C06 2.146(6) 2_850 ?
I6 C05 2.183(7) . ?
I8 C09 2.133(7) . ?
I8 P09 2.162(3) 2_95/ ?
I8 P08 2.187(2) . ?
I8 C08 2.208(7) 2_95/ ?
I9 C08 2.114(7) . ?
I9 P08 2.153(2) 2_95/ ?
I9 P09 2.176(3) 2_95/ ?
I9 C09 2.183(7) . ?
Br2 C02 2.164(7) . ?
Br2 P02 2.167(3) . ?
Br2 C01 2.168(6) . ?
Br2 P01 2.171(3) . ?
Br3 P01 2.161(3) 2_95/ ?
Br3 P02 2.168(3) . ?
Br3 C02 2.176(7) . ?
Br3 C01 2.190(6) 2_95/ ?
Br5 P06 2.159(3) . ?
Br5 P05 2.173(3) . ?
Br5 C05 2.182(6) . ?
Br5 C06 2.191(6) . ?
Br6 P05 2.164(3) 2_850 ?
Br6 C06 2.168(6) 2_850 ?
Br6 P06 2.192(3) . ?
Br6 C05 2.234(7) . ?
Br8 C09 2.137(7) . ?
Br8 P09 2.161(3) 2_95/ ?
Br8 P08 2.186(3) . ?
Br8 C08 2.213(7) 2_95/ ?
Br9 C08 2.167(7) . ?
Br9 P08 2.175(2) 2_95/ ?
Br9 P09 2.206(3) 2_95/ ?
Br9 C09 2.244(7) . ?
Br1 P02 2.175(3) 2_95/ ?
Br1 P02 2.175(3) . ?
Br1 P01 2.183(3) . ?
Br1 P01 2.183(3) 2_95/ ?
Br4 P06 2.182(2) . ?
Br4 P06 2.182(2) 2_850 ?
Br4 P05 2.186(3) . ?
Br4 P05 2.186(3) 2_850 ?
Br7 Br7 0.3084(9) 2_95/ ?
Br7 P09 2.128(2) . ?
Br7 P08 2.152(2) . ?
Br7 P08 2.202(2) 2_95/ ?
Br7 P09 2.221(2) 2_95/ ?
Al1 O1 1.7282(19) 2_950 ?
Al1 O1 1.7283(19) . ?
Al1 O2 1.7341(19) . ?
Al1 O2 1.7342(19) 2_950 ?
Al2 O5 1.7231(19) . ?
Al2 O5 1.7231(19) 2_:51 ?
Al2 O6 1.7330(19) . ?
Al2 O6 1.7331(19) 2_:51 ?
Al3 O10 1.7303(19) . ?
Al3 O10 1.7304(19) 2_950 ?
Al3 O9 1.7378(19) 2_950 ?
Al3 O9 1.7379(19) . ?
O1 C1 1.347(3) . ?
O2 C5 1.348(3) . ?
O5 C17 1.349(3) . ?
O6 C21 1.339(3) . ?
O9 C33 1.323(3) . ?
O10 C37 1.353(3) . ?
C1 C3 1.546(4) . ?
C1 C4 1.545(5) . ?
C1 C2 1.589(4) . ?
C2 F3 1.298(4) . ?
C2 F2 1.301(4) . ?
C2 F1 1.428(4) . ?
C3 F6 1.354(4) . ?
C3 F5 1.352(5) . ?
C3 F4 1.358(4) . ?
C4 F7 1.321(4) . ?
C4 F8 1.368(4) . ?
C4 F9 1.399(5) . ?
C5 C6 1.546(4) . ?
C5 C8 1.563(5) . ?
C5 C7 1.583(4) . ?
C6 F12 1.344(4) . ?
C6 F11 1.351(5) . ?
C6 F10 1.363(5) . ?
C7 F14 1.307(4) . ?
C7 F15 1.316(4) . ?
C7 F13 1.421(4) . ?
C8 F16 1.307(4) . ?
C8 F17 1.353(4) . ?
C8 F18 1.405(4) . ?
C17 C18 1.531(4) . ?
C17 C19 1.546(4) . ?
C17 C20 1.550(4) . ?
C18 F37 1.269(5) . ?
C18 F38 1.276(5) . ?
C18 F39 1.309(4) . ?
C19 F42 1.275(5) . ?
C19 F41 1.283(5) . ?
C19 F40 1.289(5) . ?
C20 F45 1.182(5) . ?
C20 F44 1.292(4) . ?
C20 F43 1.305(4) . ?
C21 C22 1.537(4) . ?
C21 C23 1.556(5) . ?
C21 C24 1.572(5) . ?
C22 F46 1.336(4) . ?
C22 F47 1.341(5) . ?
C22 F48 1.419(5) . ?
C23 F50 1.304(4) . ?
C23 F51 1.350(4) . ?
C23 F49 1.465(5) . ?
C24 F52 1.331(5) . ?
C24 F54 1.358(5) . ?
C24 F53 1.423(5) . ?
C33 C34 1.538(4) . ?
C33 C35 1.559(5) . ?
C33 C36 1.582(5) . ?
C34 F74 1.330(4) . ?
C34 F73 1.359(4) . ?
C34 F75 1.412(5) . ?
C35 F77 1.333(5) . ?
C35 F78 1.346(5) . ?
C35 F76 1.439(5) . ?
C36 F81 1.322(4) . ?
C36 F80 1.342(5) . ?
C36 F79 1.433(5) . ?
C37 C39 1.524(4) . ?
C37 C38 1.530(4) . ?
C37 C40 1.542(5) . ?
C38 F84 1.254(4) . ?
C38 F82 1.283(4) . ?
C38 F83 1.356(5) . ?
C39 F86 1.289(5) . ?
C39 F85 1.292(5) . ?
C39 F87 1.307(4) . ?
C40 F90 1.259(5) . ?
C40 F88 1.309(4) . ?
C40 F89 1.320(5) . ?
P01 P02 1.066(3) 2_95/ ?
P01 P02 1.074(3) . ?
P01 C01 1.081(6) . ?
P01 C02 1.514(7) . ?
P01 C02 1.515(7) 2_95/ ?
P01 P01 1.513(5) 2_95/ ?
P01 C01 1.859(6) 2_95/ ?
P01 Br3 2.161(3) 2_95/ ?
P01 I3 2.165(3) 2_95/ ?
P02 P01 1.066(3) 2_95/ ?
P02 C02 1.073(7) . ?
P02 P02 1.513(5) 2_95/ ?
P02 C01 1.520(7) . ?
P02 C01 1.533(7) 2_95/ ?
P02 C02 1.862(7) 2_95/ ?
P06 P05 1.076(3) 2_850 ?
P06 P05 1.098(4) . ?
P06 C05 1.104(7) . ?
P06 C06 1.516(7) 2_850 ?
P06 C06 1.538(7) . ?
P06 P06 1.544(5) 2_850 ?
P06 C05 1.872(7) 2_850 ?
P05 C06 1.066(7) . ?
P05 P06 1.076(3) 2_850 ?
P05 C05 1.528(7) 2_850 ?
P05 C05 1.529(7) . ?
P05 P05 1.531(5) 2_850 ?
P05 C06 1.865(7) 2_850 ?
P05 I6 2.137(3) 2_850 ?
P05 Br6 2.164(3) 2_850 ?
P08 C08 1.051(7) 2_95/ ?
P08 P09 1.051(3) 2_95/ ?
P08 P09 1.053(3) . ?
P08 P08 1.487(5) 2_95/ ?
P08 C09 1.491(7) . ?
P08 C09 1.519(7) 2_95/ ?
P08 C08 1.831(7) . ?
P08 I9 2.153(2) 2_95/ ?
P08 Br9 2.175(2) 2_95/ ?
P09 P08 1.051(3) 2_95/ ?
P09 C09 1.064(7) 2_95/ ?
P09 C08 1.480(7) 2_95/ ?
P09 P09 1.489(5) 2_95/ ?
P09 C08 1.509(7) . ?
P09 C09 1.847(7) . ?
P09 Br8 2.161(3) 2_95/ ?
P09 I8 2.162(3) 2_95/ ?
P09 I9 2.176(3) 2_95/ ?
P09 Br9 2.206(3) 2_95/ ?
C02 C01 1.062(9) . ?
C02 C01 1.090(9) 2_95/ ?
C02 P01 1.515(7) 2_95/ ?
C02 C02 1.532(14) 2_95/ ?
C02 P02 1.863(7) 2_95/ ?
C01 C02 1.090(9) 2_95/ ?
C01 C01 1.512(12) 2_95/ ?
C01 P02 1.533(6) 2_95/ ?
C01 P01 1.859(6) 2_95/ ?
C01 I3 2.189(6) 2_95/ ?
C01 Br3 2.190(6) 2_95/ ?
C08 P08 1.051(7) 2_95/ ?
C08 C09 1.073(9) . ?
C08 C09 1.078(9) 2_95/ ?
C08 P09 1.480(7) 2_95/ ?
C08 C08 1.512(13) 2_95/ ?
C08 I8 2.208(7) 2_95/ ?
C08 Br8 2.213(7) 2_95/ ?
C09 P09 1.064(7) 2_95/ ?
C09 C08 1.078(9) 2_95/ ?
C09 P08 1.519(7) 2_95/ ?
C09 C09 1.531(13) 2_95/ ?
C06 C05 1.060(9) 2_850 ?
C06 C05 1.070(9) . ?
C06 P06 1.516(7) 2_850 ?
C06 C06 1.530(12) 2_850 ?
C06 P05 1.865(7) 2_850 ?
C06 I4 2.131(6) 2_850 ?
C06 I6 2.146(6) 2_850 ?
C06 Br6 2.168(6) 2_850 ?
C05 C06 1.060(9) 2_850 ?
C05 C05 1.481(13) 2_850 ?
C05 P05 1.528(7) 2_850 ?
C05 P06 1.872(7) 2_850 ?
C05 I4 2.074(6) 2_850 ?
